data_1569502
loop_
_publ_author_name
'Guo, Shen-Yi'
'Zhang, Zhuo-Ang'
'Tong, Shuo'
'Guo, Qing-Hui'
'Hua, Ruimao'
'Wang, Mei-Xiang'

_publ_section_title
;
 Tetrahomo corona[4]arene-based spirophanes: synthesis, structure, and
 properties.
;
_journal_issue 31
_journal_name_full 'Chemical science'
_journal_page_first 8393
_journal_page_last 8400
_journal_paper_doi 10.1039/d3sc02417b
_journal_volume 14
_journal_year 2023
_chemical_formula_moiety '2(C6 H4 S4), C42 H30 F4 N8 O6 S2, C H Cl3'
_chemical_formula_sum 'C55 H39 Cl3 F4 N8 O6 S10'
_chemical_formula_weight 1410.89
_space_group_crystal_system triclinic
_space_group_IT_number 2
_space_group_name_Hall '-P 1'
_space_group_name_H-M_alt 'P -1'
_atom_sites_solution_hydrogens geom
_audit_creation_date 2023-03-03
_audit_creation_method
;
Olex2 1.3
(compiled 2020.11.12 svn.r5f609507 for OlexSys, GUI svn.r6408)
;
_audit_update_record
;
2023-05-08 deposited with the CCDC.	2023-07-10 downloaded from the CCDC.
;
_cell_angle_alpha 86.0189(9)
_cell_angle_beta 82.6961(8)
_cell_angle_gamma 88.0689(9)
_cell_formula_units_Z 4
_cell_length_a 10.46661(10)
_cell_length_b 23.8858(3)
_cell_length_c 24.0457(2)
_cell_measurement_reflns_used 53882
_cell_measurement_temperature 100.00(10)
_cell_measurement_theta_max 77.0230
_cell_measurement_theta_min 1.8550
_cell_volume 5946.46(11)
_computing_cell_refinement 'CrysAlisPro 1.171.42.55a (Rigaku OD, 2022)'
_computing_data_collection 'CrysAlisPro 1.171.42.55a (Rigaku OD, 2022)'
_computing_data_reduction 'CrysAlisPro 1.171.42.55a (Rigaku OD, 2022)'
_computing_molecular_graphics 'Olex2 1.3 (Dolomanov et al., 2009)'
_computing_publication_material 'Olex2 1.3 (Dolomanov et al., 2009)'
_computing_structure_refinement 'SHELXL 2018/3 (Sheldrick, 2015)'
_computing_structure_solution 'SHELXT 2018/2 (Sheldrick, 2018)'
_diffrn_ambient_environment N~2~
_diffrn_ambient_temperature 100.00(10)
_diffrn_detector 'Hybrid Pixel Array Detector'
_diffrn_detector_area_resol_mean 10.0000
_diffrn_detector_type HyPix
_diffrn_measured_fraction_theta_full 0.997
_diffrn_measured_fraction_theta_max 0.952
_diffrn_measurement_details
;
List of Runs (angles in degrees, time in seconds):

  # Type    Start    End  Width  t~exp~   \w     \q     \k     \f   Frames
#--------------------------------------------------------------------------
  1  \w   -119.00 -58.00   0.50    0.70    --  -48.26-149.00  54.00  122
  2  \w    -94.00 -13.00   0.50    0.70    --  -48.26 124.00 -62.00  162
  3  \w   -108.00 -26.00   0.50    0.70    --  -48.26 149.00 101.00  164
  4  \w     17.00  94.00   0.50    0.70    --   48.26-124.00-141.00  154
  5  \w     62.00 121.00   0.50    0.70    --   48.26 149.00 101.00  118
  6  \w     31.00 109.00   0.50    0.70    --   48.26-149.00  54.00  156
  7  \w   -128.00 -32.00   0.50    3.00    -- -104.00 149.00 101.00  192
  8  \w   -175.00 -75.00   0.50    3.00    -- -104.00-124.00-141.00  200
  9  \w   -166.00 -58.00   0.50    3.00    -- -104.00-149.00  54.00  216
 10  \w   -111.00 -32.00   0.50    3.00    -- -104.00 124.00 -62.00  158
 11  \w     35.00 128.00   0.50    3.00    --  106.93-149.00  54.00  186
 12  \w     79.00 178.00   0.50    3.00    --  106.93 124.00 -62.00  198
 13  \w     35.00 111.00   0.50    3.00    --  106.93-124.00-141.00  152
 14  \w    -24.00  26.00   0.50    0.70    --  -48.26  19.00-120.00  100
 15  \w    -41.00  24.00   0.50    0.70    --  -48.26  38.00 120.00  130
 16  \w   -119.00 -74.00   0.50    0.70    --  -48.26-125.00   0.00   90
 17  \w    -24.00  26.00   0.50    0.70    --  -48.26  19.00  30.00  100
 18  \w    -25.00  28.00   0.50    0.70    --   48.26 -19.00  30.00  106
 19  \w     27.00 121.00   0.50    0.70    --   48.26  77.00 150.00  188
 20  \w   -103.00 -32.00   0.50    3.00    -- -104.00  77.00 -60.00  142
 21  \w   -175.00 -93.00   0.50    3.00    -- -104.00 -38.00-120.00  164
 22  \w   -175.00 -89.00   0.50    3.00    -- -104.00 -60.00 -42.78  172
 23  \w    -64.00 -32.00   0.50    3.00    -- -104.00  57.00  90.00   64
 24  \w   -103.00 -32.00   0.50    3.00    -- -104.00  77.00 150.00  142
 25  \w    -64.00 -32.00   0.50    3.00    -- -104.00  57.00 -60.00   64
 26  \w   -124.00 -32.00   0.50    3.00    -- -104.00 142.00-118.54  184
 27  \w   -175.00 -93.00   0.50    3.00    -- -104.00 -19.00  90.00  164
 28  \w   -175.00 -92.00   0.50    3.00    -- -104.00 -48.00-136.32  166
 29  \w     77.00 104.00   0.50    3.00    --  106.93-125.00  90.00   54
 30  \w    140.00 166.00   0.50    3.00    --  106.93  77.00   0.00   52
 31  \w     35.00 107.00   0.50    3.00    --  106.93-125.00-120.00  144
 32  \w     36.00  82.00   0.50    3.00    --  106.93 -99.00-120.00   92
 33  \w     85.00 138.00   0.50    3.00    --  106.93  77.00   0.00  106
 34  \w     82.00 107.00   0.50    3.00    --  106.93 -77.00  60.00   50
 35  \w     44.00  74.00   0.50    3.00    --  106.93 -77.00  60.00   60
 36  \w     99.00 157.00   0.50    3.00    --  106.93  38.00  90.00  116
 37  \w     35.00 106.00   0.50    3.00    --  106.93 -99.00  60.00  142
 38  \w    126.00 177.00   0.50    3.00    --  106.93  38.00-150.00  102
 39  \w     37.00  90.00   0.50    3.00    --  106.93-125.00  60.00  106
 40  \w     36.00  68.00   0.50    3.00    --  106.93 -57.00 -90.00   64
 41  \w     96.00 178.00   0.50    3.00    --  106.93  38.00 120.00  164
 42  \w     36.00  66.00   0.50    3.00    --  106.93 -57.00-120.00   60
 43  \w     90.00 115.00   0.50    3.00    --  106.93 149.00 101.00   50
;
_diffrn_measurement_device 'four-circle diffractometer'
_diffrn_measurement_device_type 'XtaLAB Synergy R, DW system, HyPix'
_diffrn_measurement_method '\w scans'
_diffrn_orient_matrix_type 'CrysAlisPro convention (1999,Acta A55,543-557)'
_diffrn_orient_matrix_UB_11 -0.0165718000
_diffrn_orient_matrix_UB_12 -0.0138078000
_diffrn_orient_matrix_UB_13 -0.0602712000
_diffrn_orient_matrix_UB_21 0.0195130000
_diffrn_orient_matrix_UB_22 -0.0629686000
_diffrn_orient_matrix_UB_23 0.0161696000
_diffrn_orient_matrix_UB_31 -0.1462148000
_diffrn_orient_matrix_UB_32 -0.0051896000
_diffrn_orient_matrix_UB_33 0.0172145000
_diffrn_radiation_monochromator mirror
_diffrn_radiation_probe x-ray
_diffrn_radiation_type 'Cu K\a'
_diffrn_radiation_wavelength 1.54184
_diffrn_reflns_av_R_equivalents 0.0705
_diffrn_reflns_av_unetI/netI 0.0379
_diffrn_reflns_Laue_measured_fraction_full 0.997
_diffrn_reflns_Laue_measured_fraction_max 0.952
_diffrn_reflns_limit_h_max 11
_diffrn_reflns_limit_h_min -13
_diffrn_reflns_limit_k_max 30
_diffrn_reflns_limit_k_min -29
_diffrn_reflns_limit_l_max 30
_diffrn_reflns_limit_l_min -30
_diffrn_reflns_number 112360
_diffrn_reflns_point_group_measured_fraction_full 0.997
_diffrn_reflns_point_group_measured_fraction_max 0.952
_diffrn_reflns_theta_full 67.684
_diffrn_reflns_theta_max 78.552
_diffrn_reflns_theta_min 1.855
_diffrn_source 'Rotating-anode X-ray tube'
_diffrn_source_type 'Rigaku (Cu) X-ray Source'
_exptl_absorpt_coefficient_mu 5.287
_exptl_absorpt_correction_T_max 1.00000
_exptl_absorpt_correction_T_min 0.59339
_exptl_absorpt_correction_type multi-scan
_exptl_absorpt_process_details
;
CrysAlisPro 1.171.42.55a (Rigaku Oxford Diffraction, 2022)
Empirical absorption correction using spherical harmonics,
implemented in SCALE3 ABSPACK scaling algorithm.
;
_exptl_crystal_colour 'metallic dark black'
_exptl_crystal_colour_lustre metallic
_exptl_crystal_colour_modifier dark
_exptl_crystal_colour_primary black
_exptl_crystal_density_diffrn 1.576
_exptl_crystal_description needle
_exptl_crystal_F_000 2880
_exptl_crystal_size_max 0.4
_exptl_crystal_size_mid 0.05
_exptl_crystal_size_min 0.05
_refine_diff_density_max 1.437
_refine_diff_density_min -1.074
_refine_diff_density_rms 0.123
_refine_ls_extinction_method none
_refine_ls_goodness_of_fit_ref 1.084
_refine_ls_hydrogen_treatment constr
_refine_ls_matrix_type full
_refine_ls_number_parameters 1586
_refine_ls_number_reflns 24377
_refine_ls_number_restraints 0
_refine_ls_restrained_S_all 1.084
_refine_ls_R_factor_all 0.0940
_refine_ls_R_factor_gt 0.0869
_refine_ls_shift/su_max 0.000
_refine_ls_shift/su_mean 0.000
_refine_ls_structure_factor_coef Fsqd
_refine_ls_weighting_details 'w=1/[\s^2^(Fo^2^)+(0.0436P)^2^+54.8842P] where P=(Fo^2^+2Fc^2^)/3'
_refine_ls_weighting_scheme calc
_refine_ls_wR_factor_gt 0.2143
_refine_ls_wR_factor_ref 0.2175
_reflns_Friedel_coverage 0.000
_reflns_number_gt 21064
_reflns_number_total 24377
_reflns_threshold_expression 'I > 2\s(I)'
_cod_data_source_file d3sc02417b2.cif
_cod_data_source_block gsy-10b-ttf-chcl3-hex--25oc_auto
_cod_depositor_comments 'Adding full bibliography for 1569486--1569506.cif.'
_cod_database_code 1569502
_shelx_shelxl_version_number 2018/3
_chemical_oxdiff_formula 'C H O N F S'
_shelx_space_group_comment
;
The symmetry employed for this shelxl refinement is uniquely defined
by the following loop, which should always be used as a source of
symmetry information in preference to the above space-group names.
They are only intended as comments.
;
_reflns_odcompleteness_completeness 99.84
_reflns_odcompleteness_iscentric 1
_reflns_odcompleteness_theta 66.97
_olex2_refinement_description
;
1. Fixed Uiso
 At 1.2 times of:
  All C(H) groups, All C(H,H) groups
2. Others
 Sof(Cl4A)=Sof(Cl3A)=Sof(Cl5A)=Sof(C2A)=Sof(H2A)=1-FVAR(1)
 Sof(Cl3)=Sof(Cl4)=Sof(Cl5)=Sof(C2)=Sof(H2)=FVAR(1)
3.a Ternary CH refined with riding coordinates:
 C166(H166), C2(H2), C2A(H2A)
3.b Secondary CH2 refined with riding coordinates:
 C124(H12a,H12b), C67(H67a,H67b), C76(H76a,H76b), C94(H94a,H94b), C60(H60a,
 H60b), C131(H13a,H13b), C140(H14a,H14b), C120(H12c,H12d), C47(H47a,H47b),
 C54(H54a,H54b), C40(H40a,H40b), C88(H88a,H88b), C87(H87a,H87b), C93(H93a,H93b),
  C26(H26a,H26b), C33(H33a,H33b)
3.c Aromatic/amide H refined with riding coordinates:
 C65(H65), C129(H129), C66(H66), C126(H126), C19(H19), C14(H14), C3(H3),
 C130(H130), C50(H50), C13(H13), C4(H4), C127(H127), C62(H62), C114(H114),
 C8(H8), C153(H153), C23(H23), C63(H63), C99(H99), C148(H148), C9(H9),
 C108(H108), C147(H147), C42(H42), C18(H18), C152(H152), C31(H31), C112(H112),
 C45(H45), C28(H28), C107(H107), C30(H30), C162(H162), C163(H163), C43(H43),
 C44(H44), C157(H157), C106(H106), C109(H109), C110(H110), C111(H111),
 C158(H158), C29(H29), C105(H105)
;
_olex2_submission_special_instructions 'No special instructions were received'
_oxdiff_exptl_absorpt_empirical_details
;
Empirical correction (ABSPACK) includes:
- Absorption correction using spherical harmonics
- Frame scaling
;
_oxdiff_exptl_absorpt_empirical_full_max 2.217
_oxdiff_exptl_absorpt_empirical_full_min 0.324

loop_
_space_group_symop_operation_xyz
'x, y, z'
'-x, -y, -z'

loop_
_atom_site_label
_atom_site_type_symbol
_atom_site_fract_x
_atom_site_fract_y
_atom_site_fract_z
_atom_site_U_iso_or_equiv
_atom_site_adp_type
_atom_site_occupancy
_atom_site_site_symmetry_order
_atom_site_calc_flag
_atom_site_refinement_flags_posn
_atom_site_refinement_flags_adp
_atom_site_refinement_flags_occupancy
_atom_site_disorder_assembly
_atom_site_disorder_group
S7 S 0.92179(13) 0.14272(6) 0.65005(5) 0.0253(3) Uani 1 1 d . . . . .
S17 S 0.36228(13) 0.14708(6) 0.13997(5) 0.0255(3) Uani 1 1 d . . . . .
S10 S 0.74866(13) 0.15109(6) 0.75688(6) 0.0289(3) Uani 1 1 d . . . . .
S68 S 0.64827(13) 0.04693(6) 0.89959(6) 0.0280(3) Uani 1 1 d . . . . .
S5 S 0.99671(13) 0.15984(6) 0.82349(5) 0.0271(3) Uani 1 1 d . . . . .
S15 S 0.61004(13) 0.15990(6) 0.20459(6) 0.0295(3) Uani 1 1 d . . . . .
S2 S 1.16954(13) 0.15145(6) 0.71656(6) 0.0287(3) Uani 1 1 d . . . . .
S20 S 0.19052(12) 0.15002(6) 0.24773(5) 0.0269(3) Uani 1 1 d . . . . .
S132 S -0.07089(13) 0.96387(6) 0.61458(6) 0.0285(3) Uani 1 1 d . . . . .
S151 S 0.36358(13) 0.18240(7) 0.99909(6) 0.0308(3) Uani 1 1 d . . . . .
S12 S 0.44151(13) 0.16408(6) 0.31284(5) 0.0279(3) Uani 1 1 d . . . . .
S149 S -0.03414(13) 0.17624(6) 0.95951(6) 0.0289(3) Uani 1 1 d . . . . .
S59 S 0.39599(14) 0.01937(6) 0.59774(6) 0.0302(3) Uani 1 1 d . . . . .
S154 S 0.19427(14) 0.08852(6) 0.98495(6) 0.0306(3) Uani 1 1 d . . . . .
S123 S 0.18473(14) 0.96519(6) 0.91982(6) 0.0320(3) Uani 1 1 d . . . . .
S146 S 0.13125(14) 0.27163(6) 0.97199(6) 0.0334(3) Uani 1 1 d . . . . .
S161 S 0.86245(15) 0.19591(7) 0.50033(6) 0.0357(3) Uani 1 1 d . . . . .
S164 S 0.78906(16) 0.07734(7) 0.49812(6) 0.0370(3) Uani 1 1 d . . . . .
S159 S 0.50930(15) 0.12096(8) 0.46155(6) 0.0413(4) Uani 1 1 d . . . . .
S156 S 0.58996(17) 0.23869(8) 0.46248(7) 0.0429(4) Uani 1 1 d . . . . .
Cl1 Cl 0.0852(3) 0.42121(12) 0.98723(13) 0.0925(8) Uani 1 1 d . . . . .
Cl2 Cl 0.2617(4) 0.49733(12) 1.01929(13) 0.1070(11) Uani 1 1 d . . . . .
Cl Cl 0.3544(4) 0.40371(19) 0.95330(12) 0.1179(12) Uani 1 1 d . . . . .
F80 F 0.6289(3) 0.46244(16) 0.77619(17) 0.0413(9) Uani 1 1 d . . . . .
F82 F 0.5002(4) 0.42305(17) 0.60199(16) 0.0430(9) Uani 1 1 d . . . . .
F143 F 0.2964(4) 0.57446(16) 0.82920(18) 0.0473(10) Uani 1 1 d . . . . .
F142 F -0.0864(4) 0.54305(17) 0.70439(18) 0.0466(9) Uani 1 1 d . . . . .
F79 F 0.3901(4) 0.45420(16) 0.82463(17) 0.0441(9) Uani 1 1 d . . . . .
F81 F 0.2564(4) 0.41698(17) 0.65040(17) 0.0450(9) Uani 1 1 d . . . . .
F144 F 0.0540(4) 0.56944(17) 0.87943(17) 0.0477(9) Uani 1 1 d . . . . .
F141 F 0.1536(4) 0.54616(17) 0.65517(18) 0.0497(10) Uani 1 1 d . . . . .
O52 O 0.3342(4) 0.25473(17) 0.58003(16) 0.0310(9) Uani 1 1 d . . . . .
O48 O 0.1782(4) 0.29616(17) 0.78575(17) 0.0317(9) Uani 1 1 d . . . . .
O75 O 0.5075(4) 0.27439(17) 0.86302(17) 0.0313(9) Uani 1 1 d . . . . .
O139 O 0.0232(4) 0.73105(17) 0.63749(17) 0.0323(9) Uani 1 1 d . . . . .
O96 O 0.3608(4) 0.69795(17) 0.70646(17) 0.0325(9) Uani 1 1 d . . . . .
O122 O 0.2270(4) 0.72987(18) 0.91766(17) 0.0338(9) Uani 1 1 d . . . . .
O34 O 0.6962(4) 0.44352(18) 0.6600(2) 0.0390(10) Uani 1 1 d . . . . .
O25 O 0.6446(4) 0.30627(19) 0.65082(17) 0.0360(10) Uani 1 1 d . . . . .
O95 O -0.0947(4) 0.68898(19) 0.84875(18) 0.0377(10) Uani 1 1 d . . . . .
O85 O -0.1468(4) 0.55687(19) 0.8212(2) 0.0429(11) Uani 1 1 d . . . . .
O39 O 0.1854(4) 0.42880(19) 0.7582(2) 0.0404(10) Uani 1 1 d . . . . .
N70 N 0.4903(4) 0.1283(2) 0.86360(19) 0.0267(10) Uani 1 1 d . . . . .
O86 O 0.3608(4) 0.56668(19) 0.7203(2) 0.0437(11) Uani 1 1 d . . . . .
N138 N 0.0731(4) 0.87456(19) 0.64425(18) 0.0252(9) Uani 1 1 d . . . . .
N117 N 0.0977(4) 0.8660(2) 0.89587(19) 0.0260(9) Uani 1 1 d . . . . .
N74 N 0.6774(4) 0.1551(2) 0.90167(19) 0.0275(10) Uani 1 1 d . . . . .
N134 N -0.1251(4) 0.8585(2) 0.60920(19) 0.0281(10) Uani 1 1 d . . . . .
N57 N 0.4716(5) 0.1230(2) 0.6135(2) 0.0282(10) Uani 1 1 d . . . . .
N73 N 0.6449(4) 0.2084(2) 0.89306(19) 0.0270(10) Uani 1 1 d . . . . .
N137 N 0.0946(4) 0.81875(19) 0.65021(19) 0.0262(9) Uani 1 1 d . . . . .
N58 N 0.2728(4) 0.1142(2) 0.57593(19) 0.0291(10) Uani 1 1 d . . . . .
N55 N 0.4567(4) 0.1789(2) 0.60859(19) 0.0269(10) Uani 1 1 d . . . . .
N119 N 0.1092(4) 0.8099(2) 0.89544(19) 0.0263(10) Uani 1 1 d . . . . .
N71 N 0.4579(4) 0.18244(19) 0.85435(19) 0.0263(9) Uani 1 1 d . . . . .
N135 N -0.1042(4) 0.8040(2) 0.6146(2) 0.0292(10) Uani 1 1 d . . . . .
N116 N 0.2919(4) 0.8666(2) 0.93850(19) 0.0282(10) Uani 1 1 d . . . . .
N56 N 0.2581(4) 0.1691(2) 0.57139(19) 0.0275(10) Uani 1 1 d . . . . .
N118 N 0.3038(5) 0.8117(2) 0.9381(2) 0.0312(11) Uani 1 1 d . . . . .
C16 C 0.3483(5) 0.1530(2) 0.2133(2) 0.0225(10) Uani 1 1 d . . . . .
C61 C 0.5261(5) 0.0108(2) 0.8109(2) 0.0260(11) Uani 1 1 d . . . . .
C125 C 0.0563(5) 0.9887(2) 0.7062(2) 0.0253(11) Uani 1 1 d . . . . .
C6 C 0.9075(5) 0.1512(2) 0.7231(2) 0.0248(11) Uani 1 1 d . . . . .
C1 C 1.0113(5) 0.1545(2) 0.7502(2) 0.0233(10) Uani 1 1 d . . . . .
C65 C 0.4258(5) 0.0327(2) 0.7263(2) 0.0258(11) Uani 1 1 d . . . . .
H65 H 0.355342 0.048625 0.708852 0.031 Uiso 1 1 calc R U . . .
C129 C 0.1537(5) 0.9611(2) 0.7903(2) 0.0275(11) Uani 1 1 d . . . . .
H129 H 0.222685 0.943131 0.807278 0.033 Uiso 1 1 calc R U . . .
C136 C 0.0061(6) 0.7867(2) 0.6343(2) 0.0263(11) Uani 1 1 d . . . . .
C51 C 0.3814(5) 0.0928(2) 0.5959(2) 0.0269(11) Uani 1 1 d . . . . .
C66 C 0.4247(5) 0.0340(2) 0.7841(2) 0.0277(11) Uani 1 1 d . . . . .
H66 H 0.353394 0.051062 0.805698 0.033 Uiso 1 1 calc R U . . .
C126 C -0.0465(5) 1.0133(2) 0.7398(2) 0.0264(11) Uani 1 1 d . . . . .
H126 H -0.116136 1.030857 0.722894 0.032 Uiso 1 1 calc R U . . .
C64 C 0.5302(5) 0.0081(2) 0.6939(2) 0.0263(11) Uani 1 1 d . . . . .
C133 C -0.0345(5) 0.8923(2) 0.6240(2) 0.0252(11) Uani 1 1 d . . . . .
C128 C 0.0529(5) 0.9860(2) 0.8234(2) 0.0259(11) Uani 1 1 d . . . . .
C11 C 0.4527(5) 0.1586(2) 0.2399(2) 0.0242(11) Uani 1 1 d . . . . .
C72 C 0.5354(5) 0.2196(2) 0.8698(2) 0.0264(11) Uani 1 1 d . . . . .
C19 C 0.1208(5) 0.1392(3) 0.1876(2) 0.0301(12) Uani 1 1 d . . . . .
H19 H 0.030746 0.134292 0.189127 0.036 Uiso 1 1 calc R U . . .
C22 C 0.4024(6) 0.2904(2) 0.7769(2) 0.0296(12) Uani 1 1 d . . . . .
C14 C 0.6831(5) 0.1656(2) 0.2648(2) 0.0274(11) Uani 1 1 d . . . . .
H14 H 0.774147 0.167183 0.263065 0.033 Uiso 1 1 calc R U . . .
C124 C 0.0429(6) 0.9858(3) 0.8873(2) 0.0307(12) Uani 1 1 d . . . . .
H12A H -0.027057 0.960405 0.903477 0.037 Uiso 1 1 calc R U . . .
H12B H 0.016164 1.024091 0.898235 0.037 Uiso 1 1 calc R U . . .
C3 C 1.2394(6) 0.1570(2) 0.7776(2) 0.0299(12) Uani 1 1 d . . . . .
H3 H 1.330379 0.157473 0.776673 0.036 Uiso 1 1 calc R U . . .
C53 C 0.3537(5) 0.1996(2) 0.5869(2) 0.0255(11) Uani 1 1 d . . . . .
C130 C 0.1552(5) 0.9623(2) 0.7325(2) 0.0278(11) Uani 1 1 d . . . . .
H130 H 0.225024 0.944717 0.710441 0.033 Uiso 1 1 calc R U . . .
C50 C 0.3010(6) 0.2902(2) 0.6928(2) 0.0298(12) Uani 1 1 d . . . . .
H50 H 0.224968 0.288880 0.675170 0.036 Uiso 1 1 calc R U . . .
C150 C 0.2136(5) 0.1617(2) 0.9841(2) 0.0256(11) Uani 1 1 d . . . . .
C13 C 0.6078(5) 0.1677(2) 0.3134(2) 0.0271(11) Uani 1 1 d . . . . .
H13 H 0.643141 0.171000 0.347415 0.033 Uiso 1 1 calc R U . . .
C115 C 0.1888(5) 0.8924(2) 0.9176(2) 0.0252(11) Uani 1 1 d . . . . .
C69 C 0.5983(5) 0.1166(2) 0.8864(2) 0.0256(11) Uani 1 1 d . . . . .
C98 C 0.2506(6) 0.7020(2) 0.7439(2) 0.0303(12) Uani 1 1 d . . . . .
C21 C 0.2919(6) 0.2917(2) 0.7509(2) 0.0293(12) Uani 1 1 d . . . . .
C4 C 1.1626(5) 0.1607(2) 0.8256(2) 0.0271(11) Uani 1 1 d . . . . .
H4 H 1.196819 0.163720 0.859997 0.032 Uiso 1 1 calc R U . . .
C27 C 0.8708(6) 0.3262(2) 0.6372(3) 0.0316(12) Uani 1 1 d . . . . .
C127 C -0.0475(6) 1.0122(2) 0.7976(2) 0.0290(12) Uani 1 1 d . . . . .
H127 H -0.117324 1.029498 0.819869 0.035 Uiso 1 1 calc R U . . .
C67 C 0.5206(6) 0.0099(2) 0.8739(2) 0.0288(12) Uani 1 1 d . . . . .
H67A H 0.523579 -0.029726 0.888918 0.035 Uiso 1 1 calc R U . . .
H67B H 0.436667 0.026498 0.889311 0.035 Uiso 1 1 calc R U . . .
C46 C -0.0239(6) 0.3447(3) 0.8026(3) 0.0326(13) Uani 1 1 d . . . . .
C62 C 0.6294(5) -0.0139(2) 0.7788(2) 0.0271(11) Uani 1 1 d . . . . .
H62 H 0.699662 -0.029837 0.796352 0.033 Uiso 1 1 calc R U . . .
C100 C 0.1363(6) 0.7064(2) 0.7196(2) 0.0317(12) Uani 1 1 d . . . . .
C114 C 0.2476(6) 0.7018(2) 0.8019(2) 0.0300(12) Uani 1 1 d . . . . .
H114 H 0.325845 0.702383 0.818027 0.036 Uiso 1 1 calc R U . . .
C32 C 0.8842(6) 0.3829(3) 0.6460(3) 0.0319(12) Uani 1 1 d . . . . .
C145 C 0.1164(5) 0.1984(3) 0.9734(2) 0.0287(12) Uani 1 1 d . . . . .
C8 C 0.7570(6) 0.1355(3) 0.6489(2) 0.0310(12) Uani 1 1 d . . . . .
H8 H 0.723589 0.128812 0.615052 0.037 Uiso 1 1 calc R U . . .
C49 C 0.4214(6) 0.2906(2) 0.6603(2) 0.0293(12) Uani 1 1 d . . . . .
C76 C 0.3890(6) 0.2908(3) 0.8406(2) 0.0330(13) Uani 1 1 d . . . . .
H76A H 0.362188 0.328948 0.851759 0.040 Uiso 1 1 calc R U . . .
H76B H 0.320584 0.264755 0.857053 0.040 Uiso 1 1 calc R U . . .
C153 C 0.3503(6) 0.0720(3) 1.0001(2) 0.0337(13) Uani 1 1 d . . . . .
H153 H 0.380529 0.034102 1.003275 0.040 Uiso 1 1 calc R U . . .
C23 C 0.5231(6) 0.2928(2) 0.7443(2) 0.0309(12) Uani 1 1 d . . . . .
H23 H 0.599156 0.292707 0.762074 0.037 Uiso 1 1 calc R U . . .
C63 C 0.6309(5) -0.0154(2) 0.7206(2) 0.0277(11) Uani 1 1 d . . . . .
H63 H 0.701877 -0.032823 0.699136 0.033 Uiso 1 1 calc R U . . .
C24 C 0.5322(6) 0.2952(2) 0.6857(2) 0.0293(12) Uani 1 1 d . . . . .
C77 C 0.5389(6) 0.4489(2) 0.7443(3) 0.0349(13) Uani 1 1 d . . . . .
C37 C 0.3483(6) 0.4275(3) 0.6820(3) 0.0376(14) Uani 1 1 d . . . . .
C78 C 0.4135(6) 0.4447(2) 0.7698(3) 0.0358(13) Uani 1 1 d . . . . .
C99 C 0.0191(6) 0.7048(2) 0.7540(3) 0.0315(12) Uani 1 1 d . . . . .
H99 H -0.059134 0.706807 0.737702 0.038 Uiso 1 1 calc R U . . .
C121 C 0.2089(6) 0.7855(2) 0.9164(2) 0.0291(12) Uani 1 1 d . . . . .
C94 C 0.4774(6) 0.6793(3) 0.7281(3) 0.0343(13) Uani 1 1 d . . . . .
H94A H 0.458057 0.651222 0.760071 0.041 Uiso 1 1 calc R U . . .
H94B H 0.519178 0.711476 0.741688 0.041 Uiso 1 1 calc R U . . .
C36 C 0.4736(6) 0.4308(3) 0.6572(3) 0.0368(14) Uani 1 1 d . . . . .
C160 C 0.7446(6) 0.1492(3) 0.4881(2) 0.0305(12) Uani 1 1 d . . . . .
C104 C 0.0068(6) 0.5525(3) 0.7363(3) 0.0387(15) Uani 1 1 d . . . . .
C101 C 0.0778(7) 0.5647(3) 0.8236(3) 0.0403(15) Uani 1 1 d . . . . .
C102 C 0.2023(7) 0.5669(3) 0.7983(3) 0.0420(15) Uani 1 1 d . . . . .
C148 C -0.0931(6) 0.2436(3) 0.9433(2) 0.0357(14) Uani 1 1 d . . . . .
H148 H -0.175685 0.249399 0.931177 0.043 Uiso 1 1 calc R U . . .
C9 C 0.6797(5) 0.1396(3) 0.6967(2) 0.0314(12) Uani 1 1 d . . . . .
H9 H 0.589179 0.136320 0.698105 0.038 Uiso 1 1 calc R U . . .
C60 C 0.5407(6) 0.0057(2) 0.6306(2) 0.0300(12) Uani 1 1 d . . . . .
H60A H 0.574707 -0.032082 0.621013 0.036 Uiso 1 1 calc R U . . .
H60B H 0.605622 0.033073 0.613393 0.036 Uiso 1 1 calc R U . . .
C113 C 0.1298(6) 0.7009(2) 0.8365(3) 0.0330(13) Uani 1 1 d . . . . .
C83 C -0.0260(6) 0.5580(2) 0.7932(3) 0.0388(14) Uani 1 1 d . . . . .
C89 C -0.3326(6) 0.6158(3) 0.8431(3) 0.0355(13) Uani 1 1 d . . . . .
C97 C 0.0155(6) 0.7003(2) 0.8122(3) 0.0307(12) Uani 1 1 d . . . . .
C41 C 0.0107(6) 0.3941(2) 0.8256(3) 0.0341(13) Uani 1 1 d . . . . .
C131 C 0.0629(6) 0.9932(2) 0.6429(2) 0.0288(12) Uani 1 1 d . . . . .
H13A H 0.143405 0.974140 0.627056 0.035 Uiso 1 1 calc R U . . .
H13B H 0.068389 1.033364 0.629861 0.035 Uiso 1 1 calc R U . . .
C140 C 0.1417(6) 0.7082(2) 0.6564(3) 0.0335(13) Uani 1 1 d . . . . .
H14A H 0.214527 0.731526 0.639103 0.040 Uiso 1 1 calc R U . . .
H14B H 0.157699 0.669751 0.643788 0.040 Uiso 1 1 calc R U . . .
C108 C 0.6885(6) 0.6743(3) 0.6666(3) 0.0354(13) Uani 1 1 d . . . . .
H108 H 0.713584 0.705401 0.684945 0.042 Uiso 1 1 calc R U . . .
C147 C -0.0190(7) 0.2867(3) 0.9485(3) 0.0390(14) Uani 1 1 d . . . . .
H147 H -0.046427 0.324193 0.939793 0.047 Uiso 1 1 calc R U . . .
C42 C -0.0796(6) 0.4228(3) 0.8604(3) 0.0394(14) Uani 1 1 d . . . . .
H42 H -0.056249 0.456001 0.875728 0.047 Uiso 1 1 calc R U . . .
C35 C 0.5740(6) 0.4409(2) 0.6881(3) 0.0340(13) Uani 1 1 d . . . . .
C120 C 0.1255(6) 0.6978(3) 0.8993(3) 0.0347(13) Uani 1 1 d . . . . .
H12C H 0.040625 0.712399 0.916096 0.042 Uiso 1 1 calc R U . . .
H12D H 0.134354 0.658062 0.913272 0.042 Uiso 1 1 calc R U . . .
C84 C 0.2343(6) 0.5636(3) 0.7404(3) 0.0399(15) Uani 1 1 d . . . . .
C91 C -0.3204(6) 0.6703(3) 0.8611(3) 0.0355(13) Uani 1 1 d . . . . .
C47 C 0.0649(6) 0.3140(3) 0.7608(3) 0.0330(13) Uani 1 1 d . . . . .
H47A H 0.021646 0.280943 0.749776 0.040 Uiso 1 1 calc R U . . .
H47B H 0.088833 0.338858 0.726620 0.040 Uiso 1 1 calc R U . . .
C54 C 0.4303(6) 0.2906(3) 0.5970(2) 0.0326(13) Uani 1 1 d . . . . .
H54A H 0.417260 0.329469 0.581120 0.039 Uiso 1 1 calc R U . . .
H54B H 0.517388 0.277289 0.581729 0.039 Uiso 1 1 calc R U . . .
C18 C 0.1982(6) 0.1381(3) 0.1394(2) 0.0318(12) Uani 1 1 d . . . . .
H18 H 0.164653 0.132609 0.105365 0.038 Uiso 1 1 calc R U . . .
C152 C 0.4258(6) 0.1142(3) 1.0071(2) 0.0338(13) Uani 1 1 d . . . . .
H152 H 0.510864 0.107216 1.016101 0.041 Uiso 1 1 calc R U . . .
C90 C 0.5302(6) 0.6079(3) 0.6536(3) 0.0371(14) Uani 1 1 d . . . . .
C155 C 0.6315(6) 0.1675(3) 0.4726(2) 0.0333(13) Uani 1 1 d . . . . .
C103 C 0.1313(6) 0.5546(3) 0.7102(3) 0.0393(15) Uani 1 1 d . . . . .
C38 C 0.3138(6) 0.4329(3) 0.7395(3) 0.0367(14) Uani 1 1 d . . . . .
C40 C 0.1470(6) 0.4143(3) 0.8174(3) 0.0373(14) Uani 1 1 d . . . . .
H40A H 0.152653 0.447643 0.839252 0.045 Uiso 1 1 calc R U . . .
H40B H 0.205491 0.384517 0.831140 0.045 Uiso 1 1 calc R U . . .
C31 C 0.9860(6) 0.4121(3) 0.6150(3) 0.0383(14) Uani 1 1 d . . . . .
H31 H 0.996403 0.450531 0.620790 0.046 Uiso 1 1 calc R U . . .
C112 C -0.4327(6) 0.5828(3) 0.8693(3) 0.0431(16) Uani 1 1 d . . . . .
H112 H -0.441383 0.546136 0.857577 0.052 Uiso 1 1 calc R U . . .
C45 C -0.1494(6) 0.3261(3) 0.8176(3) 0.0357(13) Uani 1 1 d . . . . .
H45 H -0.173928 0.292557 0.803219 0.043 Uiso 1 1 calc R U . . .
C28 C 0.9595(6) 0.3003(3) 0.5987(3) 0.0394(14) Uani 1 1 d . . . . .
H28 H 0.951208 0.261627 0.593115 0.047 Uiso 1 1 calc R U . . .
C88 C 0.3953(7) 0.5857(3) 0.6614(3) 0.0408(15) Uani 1 1 d . . . . .
H88A H 0.333922 0.615640 0.650419 0.049 Uiso 1 1 calc R U . . .
H88B H 0.390901 0.554090 0.637250 0.049 Uiso 1 1 calc R U . . .
C92 C 0.5667(6) 0.6535(3) 0.6814(3) 0.0343(13) Uani 1 1 d . . . . .
C107 C 0.7759(7) 0.6507(3) 0.6253(3) 0.0451(16) Uani 1 1 d . . . . .
H107 H 0.858849 0.666046 0.615097 0.054 Uiso 1 1 calc R U . . .
C87 C -0.2431(6) 0.5922(3) 0.7964(3) 0.0387(14) Uani 1 1 d . . . . .
H87A H -0.291592 0.569841 0.773403 0.046 Uiso 1 1 calc R U . . .
H87B H -0.200923 0.622996 0.771844 0.046 Uiso 1 1 calc R U . . .
C93 C -0.2170(6) 0.7093(3) 0.8336(3) 0.0403(15) Uani 1 1 d . . . . .
H93A H -0.215380 0.710847 0.792286 0.048 Uiso 1 1 calc R U . . .
H93B H -0.235368 0.747616 0.846249 0.048 Uiso 1 1 calc R U . . .
C30 C 1.0714(7) 0.3857(3) 0.5762(3) 0.0468(17) Uani 1 1 d . . . . .
H30 H 1.138569 0.406538 0.554769 0.056 Uiso 1 1 calc R U . . .
C162 C 0.9751(6) 0.1438(3) 0.5163(2) 0.0395(15) Uani 1 1 d . . . . .
H162 H 1.057500 0.153062 0.524985 0.047 Uiso 1 1 calc R U . . .
C26 C 0.7655(6) 0.2912(3) 0.6700(3) 0.0406(15) Uani 1 1 d . . . . .
H26A H 0.785291 0.250860 0.665058 0.049 Uiso 1 1 calc R U . . .
H26B H 0.760836 0.297335 0.710533 0.049 Uiso 1 1 calc R U . . .
C163 C 0.9414(7) 0.0900(3) 0.5159(2) 0.0405(15) Uani 1 1 d . . . . .
H163 H 0.998574 0.059996 0.524992 0.049 Uiso 1 1 calc R U . . .
C43 C -0.2052(7) 0.4036(3) 0.8735(3) 0.0440(16) Uani 1 1 d . . . . .
H43 H -0.267022 0.424190 0.896872 0.053 Uiso 1 1 calc R U . . .
C44 C -0.2390(6) 0.3552(3) 0.8528(3) 0.0401(15) Uani 1 1 d . . . . .
H44 H -0.323695 0.341596 0.862442 0.048 Uiso 1 1 calc R U . . .
C157 C 0.4356(7) 0.2268(4) 0.4451(3) 0.052(2) Uani 1 1 d . . . . .
H157 H 0.379360 0.257209 0.436199 0.062 Uiso 1 1 calc R U . . .
C33 C 0.7956(6) 0.4132(3) 0.6888(3) 0.0414(15) Uani 1 1 d . . . . .
H33A H 0.755091 0.385924 0.718184 0.050 Uiso 1 1 calc R U . . .
H33B H 0.844705 0.439820 0.707014 0.050 Uiso 1 1 calc R U . . .
C106 C 0.7409(7) 0.6053(3) 0.5997(4) 0.0505(18) Uani 1 1 d . . . . .
H106 H 0.800948 0.587935 0.572789 0.061 Uiso 1 1 calc R U . . .
C109 C -0.4086(7) 0.6894(3) 0.9048(3) 0.0451(16) Uani 1 1 d . . . . .
H109 H -0.400206 0.725890 0.917020 0.054 Uiso 1 1 calc R U . . .
C110 C -0.5080(7) 0.6562(4) 0.9305(3) 0.0532(19) Uani 1 1 d . . . . .
H110 H -0.567329 0.669735 0.960081 0.064 Uiso 1 1 calc R U . . .
C111 C -0.5199(7) 0.6025(3) 0.9123(3) 0.0520(18) Uani 1 1 d . . . . .
H111 H -0.588067 0.579465 0.929437 0.062 Uiso 1 1 calc R U . . .
C158 C 0.4001(7) 0.1742(4) 0.4448(3) 0.052(2) Uani 1 1 d . . . . .
H158 H 0.317521 0.165758 0.435623 0.063 Uiso 1 1 calc R U . . .
C29 C 1.0608(7) 0.3299(3) 0.5680(3) 0.0469(17) Uani 1 1 d . . . . .
H29 H 1.121375 0.311773 0.541905 0.056 Uiso 1 1 calc R U . . .
C105 C 0.6181(7) 0.5845(3) 0.6129(3) 0.0477(17) Uani 1 1 d . . . . .
H105 H 0.593673 0.553797 0.593840 0.057 Uiso 1 1 calc R U . . .
C166 C 0.2427(11) 0.4281(4) 1.0053(4) 0.074(3) Uani 1 1 d . . . . .
H166 H 0.250233 0.404129 1.040585 0.088 Uiso 1 1 calc R U . . .
Cl3 Cl 0.6440(5) 0.48713(15) 0.48553(15) 0.0689(11) Uani 0.619(5) 1 d . . P A 1
Cl4 Cl 0.7180(7) 0.36960(18) 0.48647(19) 0.095(2) Uani 0.619(5) 1 d . . P A 1
Cl5 Cl 0.9094(5) 0.4566(3) 0.4754(2) 0.139(3) Uani 0.619(5) 1 d . . P A 1
C2 C 0.7580(19) 0.4363(11) 0.5043(8) 0.070(6) Uani 0.619(5) 1 d . . P A 1
H2 H 0.755524 0.434945 0.546092 0.084 Uiso 0.619(5) 1 calc R U P A 1
Cl4A Cl 0.5896(6) 0.3939(3) 0.4807(2) 0.0630(16) Uani 0.381(5) 1 d . . P A 2
Cl3A Cl 0.7696(10) 0.4770(3) 0.4982(4) 0.095(3) Uani 0.381(5) 1 d . . P A 2
Cl5A Cl 0.8583(7) 0.3637(3) 0.4686(3) 0.086(2) Uani 0.381(5) 1 d . . P A 2
C2A C 0.742(4) 0.4043(19) 0.5074(15) 0.080(11) Uani 0.381(5) 1 d . . P A 2
H2A H 0.735364 0.391600 0.548210 0.096 Uiso 0.381(5) 1 calc R U P A 2

loop_
_atom_site_aniso_label
_atom_site_aniso_U_11
_atom_site_aniso_U_22
_atom_site_aniso_U_33
_atom_site_aniso_U_23
_atom_site_aniso_U_13
_atom_site_aniso_U_12
S7 0.0263(7) 0.0332(7) 0.0168(6) -0.0038(5) -0.0025(5) -0.0014(5)
S17 0.0249(6) 0.0349(7) 0.0171(6) -0.0050(5) -0.0019(5) -0.0026(5)
S10 0.0218(6) 0.0448(8) 0.0200(6) -0.0051(5) -0.0006(5) -0.0027(5)
S68 0.0278(7) 0.0322(7) 0.0237(6) -0.0026(5) -0.0032(5) 0.0031(5)
S5 0.0230(6) 0.0405(7) 0.0190(6) -0.0071(5) -0.0039(5) -0.0014(5)
S15 0.0216(6) 0.0450(8) 0.0221(6) -0.0079(6) -0.0006(5) -0.0017(6)
S2 0.0217(6) 0.0435(8) 0.0213(6) -0.0069(5) -0.0009(5) -0.0011(5)
S20 0.0206(6) 0.0398(7) 0.0203(6) -0.0044(5) -0.0009(5) -0.0018(5)
S132 0.0273(7) 0.0328(7) 0.0242(6) -0.0004(5) -0.0008(5) 0.0045(5)
S151 0.0250(7) 0.0460(8) 0.0223(6) -0.0058(6) -0.0039(5) -0.0052(6)
S12 0.0250(7) 0.0417(8) 0.0179(6) -0.0068(5) -0.0023(5) -0.0047(5)
S149 0.0247(7) 0.0405(8) 0.0224(6) -0.0050(5) -0.0038(5) -0.0031(5)
S59 0.0295(7) 0.0343(7) 0.0284(7) -0.0060(5) -0.0061(5) -0.0058(6)
S154 0.0301(7) 0.0348(7) 0.0279(7) -0.0054(6) -0.0054(5) -0.0012(6)
S123 0.0310(7) 0.0354(7) 0.0319(7) -0.0083(6) -0.0079(6) -0.0057(6)
S146 0.0323(7) 0.0361(8) 0.0327(7) -0.0062(6) -0.0048(6) -0.0039(6)
S161 0.0350(8) 0.0477(9) 0.0262(7) -0.0058(6) -0.0067(6) -0.0096(6)
S164 0.0414(9) 0.0416(8) 0.0276(7) -0.0051(6) -0.0005(6) -0.0025(7)
S159 0.0328(8) 0.0675(11) 0.0252(7) -0.0100(7) -0.0028(6) -0.0120(7)
S156 0.0443(9) 0.0508(10) 0.0318(8) -0.0028(7) -0.0003(7) 0.0078(7)
Cl1 0.114(2) 0.0752(17) 0.096(2) -0.0135(14) -0.0362(17) -0.0029(15)
Cl2 0.175(3) 0.0721(17) 0.0826(19) -0.0120(14) -0.039(2) -0.0364(19)
Cl 0.121(3) 0.179(4) 0.0589(16) -0.0401(19) -0.0140(16) 0.004(2)
F80 0.0353(19) 0.042(2) 0.050(2) -0.0148(17) -0.0096(17) -0.0045(16)
F82 0.042(2) 0.051(2) 0.036(2) 0.0029(17) -0.0091(16) -0.0032(17)
F143 0.043(2) 0.042(2) 0.058(3) 0.0077(18) -0.0187(19) -0.0052(17)
F142 0.042(2) 0.045(2) 0.056(2) -0.0137(18) -0.0088(18) -0.0086(17)
F79 0.039(2) 0.047(2) 0.047(2) -0.0134(18) -0.0024(17) -0.0042(17)
F81 0.039(2) 0.050(2) 0.048(2) 0.0087(18) -0.0158(17) -0.0074(17)
F144 0.051(2) 0.046(2) 0.045(2) 0.0049(18) -0.0061(18) -0.0028(18)
F141 0.047(2) 0.046(2) 0.056(3) -0.0172(19) 0.0018(19) -0.0092(18)
O52 0.033(2) 0.035(2) 0.026(2) -0.0039(16) -0.0093(16) 0.0023(17)
O48 0.032(2) 0.036(2) 0.027(2) -0.0012(17) -0.0050(17) 0.0052(17)
O75 0.038(2) 0.030(2) 0.027(2) -0.0047(16) -0.0091(17) 0.0013(17)
O139 0.040(2) 0.029(2) 0.029(2) -0.0041(16) -0.0088(18) -0.0039(17)
O96 0.032(2) 0.033(2) 0.032(2) -0.0025(17) -0.0029(17) 0.0044(17)
O122 0.038(2) 0.035(2) 0.029(2) -0.0038(17) -0.0074(17) 0.0046(18)
O34 0.032(2) 0.036(2) 0.047(3) 0.003(2) -0.0056(19) 0.0033(18)
O25 0.029(2) 0.051(3) 0.028(2) -0.0035(19) -0.0047(17) -0.0031(19)
O95 0.036(2) 0.044(2) 0.032(2) 0.0001(19) -0.0001(18) -0.0057(19)
O85 0.039(3) 0.032(2) 0.055(3) 0.007(2) -0.003(2) 0.0040(19)
O39 0.031(2) 0.040(2) 0.049(3) 0.007(2) -0.004(2) -0.0061(18)
N70 0.025(2) 0.034(3) 0.022(2) -0.0050(18) -0.0016(18) -0.0017(19)
O86 0.035(2) 0.034(2) 0.062(3) 0.003(2) -0.005(2) -0.0043(19)
N138 0.027(2) 0.027(2) 0.021(2) -0.0016(17) -0.0018(18) -0.0016(18)
N117 0.024(2) 0.034(2) 0.021(2) -0.0059(18) -0.0045(18) -0.0032(19)
N74 0.023(2) 0.038(3) 0.022(2) -0.0038(19) -0.0045(18) -0.0028(19)
N134 0.025(2) 0.038(3) 0.022(2) -0.0021(19) -0.0044(18) -0.0049(19)
N57 0.028(2) 0.033(2) 0.025(2) -0.0053(19) -0.0047(19) -0.0037(19)
N73 0.025(2) 0.032(2) 0.025(2) -0.0037(19) -0.0046(18) -0.0003(19)
N137 0.025(2) 0.029(2) 0.025(2) -0.0040(18) -0.0049(18) -0.0006(18)
N58 0.020(2) 0.043(3) 0.024(2) -0.005(2) -0.0014(18) -0.004(2)
N55 0.026(2) 0.033(2) 0.023(2) -0.0039(19) -0.0062(18) -0.0005(19)
N119 0.025(2) 0.032(2) 0.022(2) -0.0032(18) -0.0058(18) -0.0004(19)
N71 0.027(2) 0.029(2) 0.023(2) -0.0027(18) -0.0024(18) 0.0001(18)
N135 0.023(2) 0.040(3) 0.025(2) -0.002(2) -0.0041(18) -0.007(2)
N116 0.025(2) 0.039(3) 0.021(2) -0.0061(19) -0.0034(18) -0.001(2)
N56 0.024(2) 0.038(3) 0.021(2) -0.0038(19) -0.0019(18) -0.0001(19)
N118 0.025(2) 0.046(3) 0.022(2) -0.005(2) -0.0039(19) 0.003(2)
C16 0.024(3) 0.024(2) 0.020(2) -0.0057(19) -0.004(2) 0.001(2)
C61 0.027(3) 0.027(3) 0.023(3) 0.001(2) 0.001(2) -0.004(2)
C125 0.027(3) 0.025(3) 0.023(3) 0.000(2) 0.002(2) -0.006(2)
C6 0.029(3) 0.026(3) 0.018(2) -0.001(2) 0.001(2) 0.000(2)
C1 0.025(3) 0.024(3) 0.021(2) -0.004(2) -0.004(2) -0.001(2)
C65 0.024(3) 0.027(3) 0.026(3) -0.005(2) -0.003(2) 0.002(2)
C129 0.023(3) 0.027(3) 0.031(3) -0.001(2) 0.000(2) -0.002(2)
C136 0.033(3) 0.027(3) 0.019(2) -0.005(2) -0.001(2) -0.006(2)
C51 0.024(3) 0.036(3) 0.021(3) -0.006(2) -0.003(2) -0.004(2)
C66 0.025(3) 0.027(3) 0.029(3) -0.003(2) 0.005(2) -0.003(2)
C126 0.023(3) 0.027(3) 0.029(3) -0.003(2) -0.001(2) -0.001(2)
C64 0.028(3) 0.024(3) 0.027(3) -0.003(2) -0.002(2) -0.005(2)
C133 0.022(3) 0.034(3) 0.018(2) -0.002(2) 0.002(2) -0.004(2)
C128 0.025(3) 0.024(3) 0.029(3) -0.006(2) 0.000(2) -0.004(2)
C11 0.024(3) 0.025(3) 0.024(3) -0.004(2) -0.004(2) 0.000(2)
C72 0.025(3) 0.036(3) 0.019(2) -0.008(2) -0.003(2) -0.003(2)
C19 0.019(3) 0.038(3) 0.034(3) -0.007(2) -0.005(2) -0.004(2)
C22 0.038(3) 0.024(3) 0.029(3) -0.005(2) -0.010(2) 0.005(2)
C14 0.023(3) 0.033(3) 0.028(3) -0.007(2) -0.009(2) -0.001(2)
C124 0.028(3) 0.036(3) 0.029(3) -0.009(2) -0.003(2) 0.000(2)
C3 0.024(3) 0.036(3) 0.032(3) -0.006(2) -0.010(2) 0.001(2)
C53 0.023(3) 0.036(3) 0.017(2) -0.006(2) -0.001(2) 0.000(2)
C130 0.024(3) 0.025(3) 0.033(3) -0.003(2) 0.004(2) -0.002(2)
C50 0.031(3) 0.030(3) 0.030(3) -0.001(2) -0.009(2) 0.001(2)
C150 0.023(3) 0.036(3) 0.018(2) -0.008(2) -0.002(2) -0.005(2)
C13 0.024(3) 0.036(3) 0.023(3) -0.005(2) -0.006(2) -0.004(2)
C115 0.021(3) 0.036(3) 0.019(2) -0.005(2) -0.002(2) -0.004(2)
C69 0.021(3) 0.036(3) 0.018(2) -0.003(2) 0.002(2) 0.001(2)
C98 0.033(3) 0.025(3) 0.031(3) -0.003(2) 0.000(2) 0.003(2)
C21 0.032(3) 0.026(3) 0.030(3) -0.002(2) -0.005(2) 0.002(2)
C4 0.024(3) 0.031(3) 0.028(3) -0.005(2) -0.011(2) -0.002(2)
C27 0.029(3) 0.032(3) 0.035(3) -0.001(2) -0.011(2) -0.001(2)
C127 0.027(3) 0.031(3) 0.029(3) -0.006(2) 0.000(2) -0.003(2)
C67 0.031(3) 0.031(3) 0.024(3) -0.001(2) 0.000(2) -0.003(2)
C46 0.032(3) 0.031(3) 0.034(3) 0.005(2) -0.008(2) 0.000(2)
C62 0.025(3) 0.030(3) 0.026(3) -0.004(2) -0.004(2) 0.001(2)
C100 0.044(3) 0.023(3) 0.028(3) -0.005(2) -0.004(2) -0.001(2)
C114 0.034(3) 0.024(3) 0.033(3) -0.004(2) -0.008(2) 0.000(2)
C32 0.028(3) 0.034(3) 0.035(3) -0.003(2) -0.008(2) -0.001(2)
C145 0.028(3) 0.038(3) 0.021(3) -0.005(2) 0.001(2) -0.004(2)
C8 0.030(3) 0.039(3) 0.025(3) -0.003(2) -0.006(2) -0.009(2)
C49 0.038(3) 0.025(3) 0.026(3) -0.005(2) -0.008(2) 0.002(2)
C76 0.035(3) 0.036(3) 0.029(3) -0.007(2) -0.008(2) 0.009(3)
C153 0.035(3) 0.045(3) 0.021(3) -0.002(2) -0.004(2) 0.004(3)
C23 0.034(3) 0.031(3) 0.029(3) -0.004(2) -0.009(2) 0.001(2)
C63 0.025(3) 0.029(3) 0.029(3) -0.006(2) 0.001(2) -0.002(2)
C24 0.031(3) 0.030(3) 0.026(3) -0.003(2) -0.002(2) 0.001(2)
C77 0.031(3) 0.025(3) 0.051(4) -0.005(3) -0.014(3) 0.000(2)
C37 0.039(3) 0.030(3) 0.047(4) 0.004(3) -0.019(3) -0.006(3)
C78 0.039(3) 0.026(3) 0.042(4) 0.000(2) -0.006(3) -0.002(2)
C99 0.035(3) 0.027(3) 0.032(3) -0.004(2) -0.005(2) -0.001(2)
C121 0.031(3) 0.033(3) 0.023(3) -0.004(2) 0.000(2) 0.001(2)
C94 0.038(3) 0.031(3) 0.035(3) -0.003(2) -0.007(3) 0.003(2)
C36 0.039(3) 0.036(3) 0.036(3) 0.004(3) -0.008(3) -0.001(3)
C160 0.034(3) 0.041(3) 0.017(2) -0.008(2) -0.003(2) -0.004(2)
C104 0.037(3) 0.024(3) 0.058(4) -0.006(3) -0.014(3) -0.002(2)
C101 0.048(4) 0.027(3) 0.046(4) 0.000(3) -0.008(3) 0.002(3)
C102 0.043(4) 0.026(3) 0.058(4) 0.003(3) -0.014(3) -0.004(3)
C148 0.029(3) 0.052(4) 0.027(3) -0.003(3) -0.008(2) 0.003(3)
C9 0.021(3) 0.045(3) 0.030(3) -0.005(2) -0.008(2) -0.007(2)
C60 0.029(3) 0.032(3) 0.031(3) -0.009(2) -0.006(2) -0.003(2)
C113 0.046(4) 0.023(3) 0.030(3) -0.003(2) -0.004(3) 0.000(2)
C83 0.039(4) 0.023(3) 0.054(4) 0.002(3) -0.006(3) 0.000(2)
C89 0.030(3) 0.037(3) 0.040(3) -0.001(3) -0.008(3) 0.002(2)
C97 0.032(3) 0.026(3) 0.033(3) -0.002(2) -0.001(2) -0.001(2)
C41 0.035(3) 0.026(3) 0.041(3) 0.001(2) -0.008(3) -0.001(2)
C131 0.029(3) 0.027(3) 0.029(3) -0.002(2) 0.001(2) 0.002(2)
C140 0.043(3) 0.027(3) 0.032(3) -0.006(2) -0.006(3) 0.002(2)
C108 0.030(3) 0.034(3) 0.043(4) -0.006(3) -0.006(3) 0.001(2)
C147 0.047(4) 0.038(3) 0.034(3) -0.002(3) -0.013(3) 0.004(3)
C42 0.041(4) 0.029(3) 0.048(4) -0.003(3) -0.004(3) 0.002(3)
C35 0.032(3) 0.024(3) 0.046(4) 0.001(2) -0.005(3) 0.000(2)
C120 0.042(3) 0.032(3) 0.031(3) -0.005(2) -0.005(3) -0.001(3)
C84 0.038(3) 0.022(3) 0.059(4) -0.002(3) -0.006(3) 0.000(2)
C91 0.032(3) 0.034(3) 0.040(3) 0.001(3) -0.004(3) 0.000(2)
C47 0.030(3) 0.034(3) 0.035(3) 0.000(2) -0.007(2) 0.000(2)
C54 0.036(3) 0.036(3) 0.026(3) 0.000(2) -0.006(2) -0.005(3)
C18 0.027(3) 0.043(3) 0.027(3) -0.003(2) -0.009(2) -0.007(2)
C152 0.025(3) 0.058(4) 0.018(3) -0.003(2) -0.003(2) 0.007(3)
C90 0.034(3) 0.027(3) 0.050(4) -0.007(3) -0.001(3) -0.001(2)
C155 0.030(3) 0.050(4) 0.021(3) -0.007(2) -0.004(2) -0.007(3)
C103 0.041(4) 0.025(3) 0.054(4) -0.009(3) -0.009(3) -0.002(3)
C38 0.033(3) 0.029(3) 0.047(4) 0.002(3) -0.004(3) -0.003(2)
C40 0.040(4) 0.026(3) 0.045(4) 0.002(3) -0.004(3) -0.001(2)
C31 0.030(3) 0.039(3) 0.047(4) 0.000(3) -0.012(3) -0.005(3)
C112 0.034(3) 0.045(4) 0.052(4) -0.001(3) -0.011(3) -0.008(3)
C45 0.036(3) 0.040(3) 0.033(3) 0.002(3) -0.009(3) -0.002(3)
C28 0.040(4) 0.040(3) 0.040(4) -0.009(3) -0.011(3) 0.003(3)
C88 0.043(4) 0.029(3) 0.050(4) -0.007(3) -0.001(3) -0.006(3)
C92 0.037(3) 0.028(3) 0.038(3) -0.003(2) -0.006(3) 0.001(2)
C107 0.032(3) 0.048(4) 0.055(4) -0.004(3) -0.001(3) -0.003(3)
C87 0.039(4) 0.035(3) 0.044(4) -0.006(3) -0.014(3) 0.006(3)
C93 0.038(4) 0.031(3) 0.049(4) 0.001(3) 0.002(3) 0.001(3)
C30 0.035(4) 0.057(4) 0.046(4) 0.013(3) -0.004(3) -0.001(3)
C162 0.031(3) 0.070(5) 0.018(3) -0.002(3) -0.004(2) -0.002(3)
C26 0.035(3) 0.036(3) 0.050(4) 0.010(3) -0.010(3) 0.000(3)
C163 0.040(4) 0.061(4) 0.019(3) -0.003(3) -0.002(2) 0.007(3)
C43 0.039(4) 0.041(4) 0.052(4) -0.002(3) -0.004(3) 0.004(3)
C44 0.033(3) 0.045(4) 0.042(4) 0.004(3) -0.005(3) -0.006(3)
C157 0.046(4) 0.084(6) 0.022(3) -0.002(3) -0.001(3) 0.022(4)
C33 0.037(4) 0.041(4) 0.048(4) -0.007(3) -0.015(3) 0.009(3)
C106 0.035(4) 0.050(4) 0.066(5) -0.019(4) 0.004(3) 0.005(3)
C109 0.039(4) 0.047(4) 0.047(4) -0.003(3) 0.001(3) 0.004(3)
C110 0.036(4) 0.075(5) 0.047(4) -0.007(4) 0.000(3) 0.005(4)
C111 0.037(4) 0.061(5) 0.057(5) 0.006(4) -0.005(3) -0.011(3)
C158 0.037(4) 0.101(7) 0.019(3) -0.010(3) -0.005(3) 0.005(4)
C29 0.034(4) 0.069(5) 0.037(4) -0.004(3) -0.004(3) 0.013(3)
C105 0.043(4) 0.038(4) 0.063(5) -0.019(3) -0.002(3) 0.001(3)
C166 0.108(8) 0.076(6) 0.043(5) -0.008(4) -0.026(5) -0.014(6)
Cl3 0.101(3) 0.055(2) 0.0526(19) -0.0049(15) -0.0189(19) 0.0067(18)
Cl4 0.175(6) 0.046(2) 0.062(2) -0.0049(18) -0.012(3) 0.015(3)
Cl5 0.071(3) 0.226(7) 0.109(4) 0.102(5) -0.030(3) -0.027(4)
C2 0.066(11) 0.102(18) 0.038(8) 0.035(12) -0.012(7) -0.004(12)
Cl4A 0.069(4) 0.073(4) 0.046(3) -0.006(2) -0.002(2) -0.002(3)
Cl3A 0.140(8) 0.057(4) 0.089(5) -0.012(4) -0.005(5) -0.033(5)
Cl5A 0.084(5) 0.119(6) 0.062(4) -0.037(4) -0.036(3) 0.039(4)
C2A 0.08(2) 0.11(3) 0.050(17) 0.04(2) -0.005(13) -0.01(2)

loop_
_atom_type_symbol
_atom_type_description
_atom_type_scat_dispersion_real
_atom_type_scat_dispersion_imag
_atom_type_scat_source
C C 0.0181 0.0091 'International Tables Vol C Tables 4.2.6.8 and 6.1.1.4'
H H 0.0000 0.0000 'International Tables Vol C Tables 4.2.6.8 and 6.1.1.4'
Cl Cl 0.3639 0.7018 'International Tables Vol C Tables 4.2.6.8 and 6.1.1.4'
F F 0.0727 0.0534 'International Tables Vol C Tables 4.2.6.8 and 6.1.1.4'
N N 0.0311 0.0180 'International Tables Vol C Tables 4.2.6.8 and 6.1.1.4'
O O 0.0492 0.0322 'International Tables Vol C Tables 4.2.6.8 and 6.1.1.4'
S S 0.3331 0.5567 'International Tables Vol C Tables 4.2.6.8 and 6.1.1.4'

loop_
_geom_angle_atom_site_label_1
_geom_angle_atom_site_label_2
_geom_angle_atom_site_label_3
_geom_angle
_geom_angle_site_symmetry_1
_geom_angle_site_symmetry_3
_geom_angle_publ_flag
C8 S7 C6 94.5(3) . . ?
C18 S17 C16 94.1(3) . . ?
C9 S10 C6 94.9(3) . . ?
C69 S68 C67 100.8(3) . . ?
C4 S5 C1 94.2(3) . . ?
C14 S15 C11 94.9(3) . . ?
C3 S2 C1 94.5(3) . . ?
C19 S20 C16 94.9(3) . . ?
C133 S132 C131 100.5(3) . . ?
C152 S151 C150 94.6(3) . . ?
C13 S12 C11 94.4(3) . . ?
C148 S149 C145 94.8(3) . . ?
C51 S59 C60 102.3(3) . . ?
C153 S154 C150 94.2(3) . . ?
C115 S123 C124 102.7(3) . . ?
C147 S146 C145 94.4(3) . . ?
C162 S161 C160 95.2(3) . . ?
C163 S164 C160 95.0(3) . . ?
C158 S159 C155 94.7(4) . . ?
C155 S156 C157 94.9(4) . . ?
C53 O52 C54 117.4(4) . . ?
C21 O48 C47 117.7(4) . . ?
C72 O75 C76 117.7(4) . . ?
C136 O139 C140 117.7(4) . . ?
C98 O96 C94 117.9(5) . . ?
C121 O122 C120 116.5(5) . . ?
C35 O34 C33 115.0(5) . . ?
C24 O25 C26 119.4(5) . . ?
C97 O95 C93 119.1(5) . . ?
C83 O85 C87 116.1(5) . . ?
C38 O39 C40 118.4(5) . . ?
C69 N70 N71 117.3(5) . . ?
C84 O86 C88 118.2(5) . . ?
C133 N138 N137 117.3(5) . . ?
C115 N117 N119 117.1(5) . . ?
N73 N74 C69 117.3(5) . . ?
N135 N134 C133 117.7(5) . . ?
C51 N57 N55 117.2(5) . . ?
N74 N73 C72 116.6(5) . . ?
C136 N137 N138 116.3(5) . . ?
N56 N58 C51 117.4(5) . . ?
C53 N55 N57 117.3(5) . . ?
C121 N119 N117 117.3(5) . . ?
C72 N71 N70 116.7(5) . . ?
N134 N135 C136 116.3(5) . . ?
N118 N116 C115 118.4(5) . . ?
N58 N56 C53 116.9(5) . . ?
N116 N118 C121 115.8(5) . . ?
S20 C16 S17 114.8(3) . . ?
C11 C16 S17 121.5(4) . . ?
C11 C16 S20 123.7(4) . . ?
C66 C61 C67 120.6(5) . . ?
C62 C61 C66 118.6(5) . . ?
C62 C61 C67 120.6(5) . . ?
C126 C125 C131 120.8(5) . . ?
C130 C125 C126 118.2(5) . . ?
C130 C125 C131 120.9(5) . . ?
S10 C6 S7 114.5(3) . . ?
C1 C6 S7 121.8(4) . . ?
C1 C6 S10 123.6(4) . . ?
S2 C1 S5 115.1(3) . . ?
C6 C1 S5 121.6(4) . . ?
C6 C1 S2 123.3(4) . . ?
C66 C65 H65 119.9 . . ?
C66 C65 C64 120.2(5) . . ?
C64 C65 H65 119.9 . . ?
C128 C129 H129 119.7 . . ?
C128 C129 C130 120.7(5) . . ?
C130 C129 H129 119.7 . . ?
O139 C136 N135 113.4(5) . . ?
N137 C136 O139 119.5(5) . . ?
N137 C136 N135 127.1(5) . . ?
N57 C51 S59 120.6(4) . . ?
N57 C51 N58 125.2(5) . . ?
N58 C51 S59 114.2(4) . . ?
C61 C66 C65 121.2(5) . . ?
C61 C66 H66 119.4 . . ?
C65 C66 H66 119.4 . . ?
C125 C126 H126 119.8 . . ?
C127 C126 C125 120.4(5) . . ?
C127 C126 H126 119.8 . . ?
C65 C64 C60 123.9(5) . . ?
C63 C64 C65 118.6(5) . . ?
C63 C64 C60 117.5(5) . . ?
N138 C133 S132 120.7(4) . . ?
N138 C133 N134 125.3(5) . . ?
N134 C133 S132 114.0(4) . . ?
C129 C128 C124 124.0(5) . . ?
C129 C128 C127 118.7(5) . . ?
C127 C128 C124 117.3(5) . . ?
S15 C11 S12 114.8(3) . . ?
C16 C11 S15 122.8(4) . . ?
C16 C11 S12 122.4(4) . . ?
O75 C72 N73 113.3(5) . . ?
N71 C72 O75 119.9(5) . . ?
N71 C72 N73 126.7(5) . . ?
S20 C19 H19 121.2 . . ?
C18 C19 S20 117.5(4) . . ?
C18 C19 H19 121.2 . . ?
C21 C22 C76 118.6(5) . . ?
C21 C22 C23 119.8(5) . . ?
C23 C22 C76 121.4(5) . . ?
S15 C14 H14 121.1 . . ?
C13 C14 S15 117.8(4) . . ?
C13 C14 H14 121.1 . . ?
S123 C124 H12A 107.9 . . ?
S123 C124 H12B 107.9 . . ?
C128 C124 S123 117.6(4) . . ?
C128 C124 H12A 107.9 . . ?
C128 C124 H12B 107.9 . . ?
H12A C124 H12B 107.2 . . ?
S2 C3 H3 120.8 . . ?
C4 C3 S2 118.4(4) . . ?
C4 C3 H3 120.8 . . ?
O52 C53 N56 113.7(5) . . ?
N55 C53 O52 120.4(5) . . ?
N55 C53 N56 125.9(5) . . ?
C125 C130 H130 119.4 . . ?
C129 C130 C125 121.2(5) . . ?
C129 C130 H130 119.4 . . ?
C21 C50 H50 119.9 . . ?
C21 C50 C49 120.2(5) . . ?
C49 C50 H50 119.9 . . ?
S151 C150 S154 115.3(3) . . ?
C145 C150 S151 123.5(4) . . ?
C145 C150 S154 121.2(4) . . ?
S12 C13 H13 121.0 . . ?
C14 C13 S12 118.1(4) . . ?
C14 C13 H13 121.0 . . ?
N117 C115 S123 121.2(4) . . ?
N117 C115 N116 124.8(5) . . ?
N116 C115 S123 114.0(4) . . ?
N70 C69 S68 120.3(4) . . ?
N70 C69 N74 125.4(5) . . ?
N74 C69 S68 114.3(4) . . ?
O96 C98 C100 114.9(5) . . ?
O96 C98 C114 124.8(5) . . ?
C114 C98 C100 120.3(5) . . ?
O48 C21 C22 115.6(5) . . ?
O48 C21 C50 124.4(5) . . ?
C22 C21 C50 120.0(5) . . ?
S5 C4 H4 121.1 . . ?
C3 C4 S5 117.8(4) . . ?
C3 C4 H4 121.1 . . ?
C32 C27 C26 122.2(6) . . ?
C28 C27 C32 119.4(6) . . ?
C28 C27 C26 118.3(6) . . ?
C126 C127 C128 120.8(5) . . ?
C126 C127 H127 119.6 . . ?
C128 C127 H127 119.6 . . ?
S68 C67 H67A 108.4 . . ?
S68 C67 H67B 108.4 . . ?
C61 C67 S68 115.5(4) . . ?
C61 C67 H67A 108.4 . . ?
C61 C67 H67B 108.4 . . ?
H67A C67 H67B 107.5 . . ?
C41 C46 C47 122.9(6) . . ?
C45 C46 C41 117.9(6) . . ?
C45 C46 C47 119.1(6) . . ?
C61 C62 H62 119.8 . . ?
C61 C62 C63 120.4(5) . . ?
C63 C62 H62 119.8 . . ?
C98 C100 C140 119.5(6) . . ?
C99 C100 C98 119.4(5) . . ?
C99 C100 C140 120.9(6) . . ?
C98 C114 H114 120.0 . . ?
C98 C114 C113 120.1(6) . . ?
C113 C114 H114 120.0 . . ?
C27 C32 C33 122.5(6) . . ?
C31 C32 C27 118.9(6) . . ?
C31 C32 C33 118.7(6) . . ?
S149 C145 S146 114.7(3) . . ?
C150 C145 S149 122.4(5) . . ?
C150 C145 S146 122.8(4) . . ?
S7 C8 H8 121.1 . . ?
C9 C8 S7 117.8(4) . . ?
C9 C8 H8 121.1 . . ?
C50 C49 C54 119.9(5) . . ?
C24 C49 C50 120.0(5) . . ?
C24 C49 C54 120.0(5) . . ?
O75 C76 C22 112.5(5) . . ?
O75 C76 H76A 109.1 . . ?
O75 C76 H76B 109.1 . . ?
C22 C76 H76A 109.1 . . ?
C22 C76 H76B 109.1 . . ?
H76A C76 H76B 107.8 . . ?
S154 C153 H153 121.0 . . ?
C152 C153 S154 118.0(5) . . ?
C152 C153 H153 121.0 . . ?
C22 C23 H23 119.9 . . ?
C24 C23 C22 120.2(5) . . ?
C24 C23 H23 119.9 . . ?
C64 C63 C62 120.9(5) . . ?
C64 C63 H63 119.6 . . ?
C62 C63 H63 119.6 . . ?
O25 C24 C49 116.9(5) . . ?
O25 C24 C23 123.5(5) . . ?
C49 C24 C23 119.4(5) . . ?
F80 C77 C78 117.5(6) . . ?
F80 C77 C35 119.6(6) . . ?
C35 C77 C78 122.8(6) . . ?
F81 C37 C36 118.9(6) . . ?
F81 C37 C38 118.8(6) . . ?
C36 C37 C38 122.3(6) . . ?
F79 C78 C77 117.7(6) . . ?
F79 C78 C38 121.0(6) . . ?
C77 C78 C38 121.3(6) . . ?
C100 C99 H99 119.8 . . ?
C100 C99 C97 120.4(6) . . ?
C97 C99 H99 119.8 . . ?
O122 C121 N118 112.5(5) . . ?
N119 C121 O122 121.0(5) . . ?
N119 C121 N118 126.5(5) . . ?
O96 C94 H94A 110.0 . . ?
O96 C94 H94B 110.0 . . ?
O96 C94 C92 108.5(5) . . ?
H94A C94 H94B 108.4 . . ?
C92 C94 H94A 110.0 . . ?
C92 C94 H94B 110.0 . . ?
F82 C36 C37 118.9(6) . . ?
F82 C36 C35 119.5(6) . . ?
C37 C36 C35 121.6(6) . . ?
S161 C160 S164 114.4(3) . . ?
C155 C160 S161 121.7(5) . . ?
C155 C160 S164 124.0(5) . . ?
F142 C104 C83 119.3(6) . . ?
F142 C104 C103 117.4(6) . . ?
C103 C104 C83 123.3(6) . . ?
F144 C101 C102 118.8(6) . . ?
F144 C101 C83 118.9(6) . . ?
C102 C101 C83 122.3(7) . . ?
F143 C102 C101 119.5(7) . . ?
F143 C102 C84 118.4(6) . . ?
C101 C102 C84 122.1(7) . . ?
S149 C148 H148 121.0 . . ?
C147 C148 S149 118.0(5) . . ?
C147 C148 H148 121.0 . . ?
S10 C9 H9 120.9 . . ?
C8 C9 S10 118.3(4) . . ?
C8 C9 H9 120.9 . . ?
S59 C60 H60A 107.9 . . ?
S59 C60 H60B 107.9 . . ?
C64 C60 S59 117.6(4) . . ?
C64 C60 H60A 107.9 . . ?
C64 C60 H60B 107.9 . . ?
H60A C60 H60B 107.2 . . ?
C114 C113 C97 119.3(5) . . ?
C114 C113 C120 120.6(6) . . ?
C97 C113 C120 120.0(6) . . ?
O85 C83 C104 126.0(6) . . ?
O85 C83 C101 118.7(6) . . ?
C104 C83 C101 115.3(6) . . ?
C91 C89 C87 122.8(6) . . ?
C112 C89 C91 118.9(6) . . ?
C112 C89 C87 118.4(6) . . ?
O95 C97 C99 123.7(6) . . ?
O95 C97 C113 115.9(5) . . ?
C99 C97 C113 120.1(6) . . ?
C46 C41 C40 122.2(6) . . ?
C42 C41 C46 119.7(6) . . ?
C42 C41 C40 117.9(6) . . ?
S132 C131 H13A 108.3 . . ?
S132 C131 H13B 108.3 . . ?
C125 C131 S132 115.8(4) . . ?
C125 C131 H13A 108.3 . . ?
C125 C131 H13B 108.3 . . ?
H13A C131 H13B 107.4 . . ?
O139 C140 C100 112.0(5) . . ?
O139 C140 H14A 109.2 . . ?
O139 C140 H14B 109.2 . . ?
C100 C140 H14A 109.2 . . ?
C100 C140 H14B 109.2 . . ?
H14A C140 H14B 107.9 . . ?
C92 C108 H108 119.3 . . ?
C92 C108 C107 121.5(6) . . ?
C107 C108 H108 119.3 . . ?
S146 C147 H147 121.2 . . ?
C148 C147 S146 117.6(5) . . ?
C148 C147 H147 121.2 . . ?
C41 C42 H42 119.6 . . ?
C41 C42 C43 120.8(6) . . ?
C43 C42 H42 119.6 . . ?
O34 C35 C77 126.2(6) . . ?
O34 C35 C36 117.8(6) . . ?
C77 C35 C36 116.0(6) . . ?
O122 C120 C113 112.4(5) . . ?
O122 C120 H12C 109.1 . . ?
O122 C120 H12D 109.1 . . ?
C113 C120 H12C 109.1 . . ?
C113 C120 H12D 109.1 . . ?
H12C C120 H12D 107.8 . . ?
O86 C84 C102 116.6(6) . . ?
O86 C84 C103 127.6(7) . . ?
C102 C84 C103 115.7(6) . . ?
C89 C91 C93 122.1(6) . . ?
C109 C91 C89 119.3(6) . . ?
C109 C91 C93 118.6(6) . . ?
O48 C47 C46 108.6(5) . . ?
O48 C47 H47A 110.0 . . ?
O48 C47 H47B 110.0 . . ?
C46 C47 H47A 110.0 . . ?
C46 C47 H47B 110.0 . . ?
H47A C47 H47B 108.3 . . ?
O52 C54 C49 111.4(5) . . ?
O52 C54 H54A 109.3 . . ?
O52 C54 H54B 109.3 . . ?
C49 C54 H54A 109.3 . . ?
C49 C54 H54B 109.3 . . ?
H54A C54 H54B 108.0 . . ?
S17 C18 H18 120.7 . . ?
C19 C18 S17 118.6(4) . . ?
C19 C18 H18 120.7 . . ?
S151 C152 H152 121.0 . . ?
C153 C152 S151 118.0(5) . . ?
C153 C152 H152 121.0 . . ?
C92 C90 C88 123.5(6) . . ?
C105 C90 C88 117.0(6) . . ?
C105 C90 C92 119.2(6) . . ?
S156 C155 S159 114.4(3) . . ?
C160 C155 S159 122.4(5) . . ?
C160 C155 S156 123.2(5) . . ?
F141 C103 C104 118.6(6) . . ?
F141 C103 C84 120.1(6) . . ?
C104 C103 C84 121.2(7) . . ?
O39 C38 C37 115.7(6) . . ?
O39 C38 C78 128.3(6) . . ?
C78 C38 C37 115.9(6) . . ?
O39 C40 C41 109.2(5) . . ?
O39 C40 H40A 109.8 . . ?
O39 C40 H40B 109.8 . . ?
C41 C40 H40A 109.8 . . ?
C41 C40 H40B 109.8 . . ?
H40A C40 H40B 108.3 . . ?
C32 C31 H31 119.6 . . ?
C30 C31 C32 120.7(6) . . ?
C30 C31 H31 119.6 . . ?
C89 C112 H112 119.4 . . ?
C111 C112 C89 121.2(7) . . ?
C111 C112 H112 119.4 . . ?
C46 C45 H45 119.1 . . ?
C44 C45 C46 121.8(6) . . ?
C44 C45 H45 119.1 . . ?
C27 C28 H28 119.4 . . ?
C27 C28 C29 121.2(6) . . ?
C29 C28 H28 119.4 . . ?
O86 C88 C90 109.2(6) . . ?
O86 C88 H88A 109.8 . . ?
O86 C88 H88B 109.8 . . ?
C90 C88 H88A 109.8 . . ?
C90 C88 H88B 109.8 . . ?
H88A C88 H88B 108.3 . . ?
C108 C92 C94 119.3(6) . . ?
C108 C92 C90 118.8(6) . . ?
C90 C92 C94 121.9(6) . . ?
C108 C107 H107 120.4 . . ?
C106 C107 C108 119.3(6) . . ?
C106 C107 H107 120.4 . . ?
O85 C87 C89 108.1(5) . . ?
O85 C87 H87A 110.1 . . ?
O85 C87 H87B 110.1 . . ?
C89 C87 H87A 110.1 . . ?
C89 C87 H87B 110.1 . . ?
H87A C87 H87B 108.4 . . ?
O95 C93 C91 109.0(5) . . ?
O95 C93 H93A 109.9 . . ?
O95 C93 H93B 109.9 . . ?
C91 C93 H93A 109.9 . . ?
C91 C93 H93B 109.9 . . ?
H93A C93 H93B 108.3 . . ?
C31 C30 H30 119.5 . . ?
C29 C30 C31 121.0(7) . . ?
C29 C30 H30 119.5 . . ?
S161 C162 H162 121.1 . . ?
C163 C162 S161 117.8(5) . . ?
C163 C162 H162 121.1 . . ?
O25 C26 C27 109.9(5) . . ?
O25 C26 H26A 109.7 . . ?
O25 C26 H26B 109.7 . . ?
C27 C26 H26A 109.7 . . ?
C27 C26 H26B 109.7 . . ?
H26A C26 H26B 108.2 . . ?
S164 C163 H163 121.2 . . ?
C162 C163 S164 117.6(5) . . ?
C162 C163 H163 121.2 . . ?
C42 C43 H43 120.0 . . ?
C44 C43 C42 120.1(7) . . ?
C44 C43 H43 120.0 . . ?
C45 C44 H44 120.2 . . ?
C43 C44 C45 119.7(6) . . ?
C43 C44 H44 120.2 . . ?
S156 C157 H157 121.0 . . ?
C158 C157 S156 118.0(6) . . ?
C158 C157 H157 121.0 . . ?
O34 C33 C32 108.3(5) . . ?
O34 C33 H33A 110.0 . . ?
O34 C33 H33B 110.0 . . ?
C32 C33 H33A 110.0 . . ?
C32 C33 H33B 110.0 . . ?
H33A C33 H33B 108.4 . . ?
C107 C106 H106 119.9 . . ?
C107 C106 C105 120.2(7) . . ?
C105 C106 H106 119.9 . . ?
C91 C109 H109 119.3 . . ?
C110 C109 C91 121.3(7) . . ?
C110 C109 H109 119.3 . . ?
C109 C110 H110 120.5 . . ?
C109 C110 C111 119.1(7) . . ?
C111 C110 H110 120.5 . . ?
C112 C111 C110 120.2(7) . . ?
C112 C111 H111 119.9 . . ?
C110 C111 H111 119.9 . . ?
S159 C158 H158 121.0 . . ?
C157 C158 S159 118.0(6) . . ?
C157 C158 H158 121.0 . . ?
C28 C29 H29 120.5 . . ?
C30 C29 C28 118.9(7) . . ?
C30 C29 H29 120.5 . . ?
C90 C105 H105 119.5 . . ?
C106 C105 C90 121.0(7) . . ?
C106 C105 H105 119.5 . . ?
Cl1 C166 H166 108.0 . . ?
Cl2 C166 Cl1 108.5(6) . . ?
Cl2 C166 H166 108.0 . . ?
Cl C166 Cl1 109.8(5) . . ?
Cl C166 Cl2 114.3(6) . . ?
Cl C166 H166 108.0 . . ?
Cl3 C2 Cl4 110.8(12) . . ?
Cl3 C2 H2 107.5 . . ?
Cl4 C2 H2 107.5 . . ?
Cl5 C2 Cl3 109.5(12) . . ?
Cl5 C2 Cl4 113.7(14) . . ?
Cl5 C2 H2 107.5 . . ?
Cl4A C2A H2A 110.1 . . ?
Cl3A C2A Cl4A 106(2) . . ?
Cl3A C2A H2A 110.1 . . ?
Cl5A C2A Cl4A 107(2) . . ?
Cl5A C2A Cl3A 113.4(18) . . ?
Cl5A C2A H2A 110.1 . . ?

loop_
_geom_bond_atom_site_label_1
_geom_bond_atom_site_label_2
_geom_bond_distance
_geom_bond_site_symmetry_2
_geom_bond_publ_flag
S7 C6 1.770(5) . ?
S7 C8 1.743(6) . ?
S17 C16 1.766(5) . ?
S17 C18 1.740(6) . ?
S10 C6 1.755(6) . ?
S10 C9 1.738(6) . ?
S68 C69 1.747(6) . ?
S68 C67 1.821(6) . ?
S5 C1 1.763(5) . ?
S5 C4 1.745(6) . ?
S15 C11 1.754(5) . ?
S15 C14 1.737(5) . ?
S2 C1 1.750(5) . ?
S2 C3 1.736(6) . ?
S20 C16 1.752(5) . ?
S20 C19 1.739(6) . ?
S132 C133 1.745(6) . ?
S132 C131 1.814(6) . ?
S151 C150 1.749(5) . ?
S151 C152 1.742(7) . ?
S12 C11 1.757(5) . ?
S12 C13 1.747(6) . ?
S149 C145 1.758(6) . ?
S149 C148 1.739(7) . ?
S59 C51 1.753(6) . ?
S59 C60 1.806(6) . ?
S154 C150 1.765(6) . ?
S154 C153 1.744(6) . ?
S123 C124 1.802(6) . ?
S123 C115 1.742(6) . ?
S146 C145 1.759(6) . ?
S146 C147 1.755(7) . ?
S161 C160 1.756(6) . ?
S161 C162 1.743(7) . ?
S164 C160 1.772(6) . ?
S164 C163 1.744(7) . ?
S159 C155 1.779(6) . ?
S159 C158 1.742(8) . ?
S156 C155 1.750(7) . ?
S156 C157 1.756(8) . ?
Cl1 C166 1.773(11) . ?
Cl2 C166 1.734(10) . ?
Cl C166 1.718(11) . ?
F80 C77 1.350(7) . ?
F82 C36 1.347(7) . ?
F143 C102 1.330(8) . ?
F142 C104 1.350(7) . ?
F79 C78 1.344(7) . ?
F81 C37 1.341(7) . ?
F144 C101 1.347(8) . ?
F141 C103 1.343(8) . ?
O52 C53 1.328(7) . ?
O52 C54 1.457(7) . ?
O48 C21 1.371(7) . ?
O48 C47 1.435(7) . ?
O75 C72 1.336(7) . ?
O75 C76 1.446(7) . ?
O139 C136 1.334(7) . ?
O139 C140 1.452(7) . ?
O96 C98 1.376(7) . ?
O96 C94 1.432(7) . ?
O122 C121 1.336(7) . ?
O122 C120 1.459(7) . ?
O34 C35 1.370(8) . ?
O34 C33 1.466(7) . ?
O25 C24 1.378(7) . ?
O25 C26 1.428(7) . ?
O95 C97 1.381(7) . ?
O95 C93 1.435(8) . ?
O85 C83 1.356(8) . ?
O85 C87 1.452(7) . ?
O39 C38 1.367(8) . ?
O39 C40 1.452(8) . ?
N70 N71 1.337(7) . ?
N70 C69 1.331(7) . ?
O86 C84 1.352(8) . ?
O86 C88 1.461(8) . ?
N138 N137 1.345(6) . ?
N138 C133 1.328(7) . ?
N117 N119 1.342(7) . ?
N117 C115 1.338(7) . ?
N74 N73 1.317(7) . ?
N74 C69 1.356(7) . ?
N134 N135 1.314(7) . ?
N134 C133 1.361(7) . ?
N57 N55 1.337(7) . ?
N57 C51 1.335(7) . ?
N73 C72 1.348(7) . ?
N137 C136 1.329(7) . ?
N58 N56 1.313(7) . ?
N58 C51 1.360(7) . ?
N55 C53 1.323(7) . ?
N119 C121 1.317(7) . ?
N71 C72 1.324(7) . ?
N135 C136 1.345(7) . ?
N116 N118 1.312(7) . ?
N116 C115 1.360(7) . ?
N56 C53 1.361(7) . ?
N118 C121 1.368(8) . ?
C16 C11 1.349(7) . ?
C61 C66 1.389(8) . ?
C61 C67 1.508(7) . ?
C61 C62 1.387(8) . ?
C125 C126 1.400(8) . ?
C125 C130 1.392(8) . ?
C125 C131 1.510(8) . ?
C6 C1 1.342(8) . ?
C65 H65 0.9500 . ?
C65 C66 1.391(8) . ?
C65 C64 1.397(8) . ?
C129 H129 0.9500 . ?
C129 C128 1.382(8) . ?
C129 C130 1.386(8) . ?
C66 H66 0.9500 . ?
C126 H126 0.9500 . ?
C126 C127 1.387(8) . ?
C64 C63 1.386(8) . ?
C64 C60 1.517(8) . ?
C128 C124 1.526(8) . ?
C128 C127 1.397(8) . ?
C19 H19 0.9500 . ?
C19 C18 1.327(8) . ?
C22 C21 1.382(8) . ?
C22 C76 1.521(8) . ?
C22 C23 1.400(9) . ?
C14 H14 0.9500 . ?
C14 C13 1.326(8) . ?
C124 H12A 0.9900 . ?
C124 H12B 0.9900 . ?
C3 H3 0.9500 . ?
C3 C4 1.326(8) . ?
C130 H130 0.9500 . ?
C50 H50 0.9500 . ?
C50 C21 1.390(8) . ?
C50 C49 1.396(8) . ?
C150 C145 1.358(8) . ?
C13 H13 0.9500 . ?
C98 C100 1.394(9) . ?
C98 C114 1.390(8) . ?
C4 H4 0.9500 . ?
C27 C32 1.399(8) . ?
C27 C28 1.388(9) . ?
C27 C26 1.512(9) . ?
C127 H127 0.9500 . ?
C67 H67A 0.9900 . ?
C67 H67B 0.9900 . ?
C46 C41 1.413(9) . ?
C46 C47 1.496(9) . ?
C46 C45 1.396(9) . ?
C62 H62 0.9500 . ?
C62 C63 1.400(8) . ?
C100 C99 1.390(9) . ?
C100 C140 1.511(8) . ?
C114 H114 0.9500 . ?
C114 C113 1.397(9) . ?
C32 C31 1.398(9) . ?
C32 C33 1.502(9) . ?
C8 H8 0.9500 . ?
C8 C9 1.328(8) . ?
C49 C24 1.389(8) . ?
C49 C54 1.513(8) . ?
C76 H76A 0.9900 . ?
C76 H76B 0.9900 . ?
C153 H153 0.9500 . ?
C153 C152 1.334(9) . ?
C23 H23 0.9500 . ?
C23 C24 1.396(8) . ?
C63 H63 0.9500 . ?
C77 C78 1.379(9) . ?
C77 C35 1.378(9) . ?
C37 C36 1.372(9) . ?
C37 C38 1.396(10) . ?
C78 C38 1.394(9) . ?
C99 H99 0.9500 . ?
C99 C97 1.390(8) . ?
C94 H94A 0.9900 . ?
C94 H94B 0.9900 . ?
C94 C92 1.519(9) . ?
C36 C35 1.398(9) . ?
C160 C155 1.336(9) . ?
C104 C83 1.381(10) . ?
C104 C103 1.374(10) . ?
C101 C102 1.367(10) . ?
C101 C83 1.402(10) . ?
C102 C84 1.399(10) . ?
C148 H148 0.9500 . ?
C148 C147 1.332(9) . ?
C9 H9 0.9500 . ?
C60 H60A 0.9900 . ?
C60 H60B 0.9900 . ?
C113 C97 1.398(9) . ?
C113 C120 1.503(8) . ?
C89 C91 1.414(9) . ?
C89 C112 1.391(9) . ?
C89 C87 1.497(9) . ?
C41 C42 1.378(9) . ?
C41 C40 1.506(9) . ?
C131 H13A 0.9900 . ?
C131 H13B 0.9900 . ?
C140 H14A 0.9900 . ?
C140 H14B 0.9900 . ?
C108 H108 0.9500 . ?
C108 C92 1.379(9) . ?
C108 C107 1.399(9) . ?
C147 H147 0.9500 . ?
C42 H42 0.9500 . ?
C42 C43 1.397(10) . ?
C120 H12C 0.9900 . ?
C120 H12D 0.9900 . ?
C84 C103 1.403(9) . ?
C91 C93 1.508(9) . ?
C91 C109 1.399(9) . ?
C47 H47A 0.9900 . ?
C47 H47B 0.9900 . ?
C54 H54A 0.9900 . ?
C54 H54B 0.9900 . ?
C18 H18 0.9500 . ?
C152 H152 0.9500 . ?
C90 C88 1.509(9) . ?
C90 C92 1.405(9) . ?
C90 C105 1.389(9) . ?
C40 H40A 0.9900 . ?
C40 H40B 0.9900 . ?
C31 H31 0.9500 . ?
C31 C30 1.378(10) . ?
C112 H112 0.9500 . ?
C112 C111 1.386(11) . ?
C45 H45 0.9500 . ?
C45 C44 1.384(9) . ?
C28 H28 0.9500 . ?
C28 C29 1.397(10) . ?
C88 H88A 0.9900 . ?
C88 H88B 0.9900 . ?
C107 H107 0.9500 . ?
C107 C106 1.366(10) . ?
C87 H87A 0.9900 . ?
C87 H87B 0.9900 . ?
C93 H93A 0.9900 . ?
C93 H93B 0.9900 . ?
C30 H30 0.9500 . ?
C30 C29 1.371(11) . ?
C162 H162 0.9500 . ?
C162 C163 1.344(10) . ?
C26 H26A 0.9900 . ?
C26 H26B 0.9900 . ?
C163 H163 0.9500 . ?
C43 H43 0.9500 . ?
C43 C44 1.363(10) . ?
C44 H44 0.9500 . ?
C157 H157 0.9500 . ?
C157 C158 1.322(12) . ?
C33 H33A 0.9900 . ?
C33 H33B 0.9900 . ?
C106 H106 0.9500 . ?
C106 C105 1.384(10) . ?
C109 H109 0.9500 . ?
C109 C110 1.385(11) . ?
C110 H110 0.9500 . ?
C110 C111 1.397(12) . ?
C111 H111 0.9500 . ?
C158 H158 0.9500 . ?
C29 H29 0.9500 . ?
C105 H105 0.9500 . ?
C166 H166 1.0000 . ?
Cl3 C2 1.75(2) . ?
Cl4 C2 1.76(3) . ?
Cl5 C2 1.72(2) . ?
C2 H2 1.0000 . ?
Cl4A C2A 1.82(4) . ?
Cl3A C2A 1.77(4) . ?
Cl5A C2A 1.75(5) . ?
C2A H2A 1.0000 . ?

loop_
_geom_torsion_atom_site_label_1
_geom_torsion_atom_site_label_2
_geom_torsion_atom_site_label_3
_geom_torsion_atom_site_label_4
_geom_torsion
_geom_torsion_site_symmetry_1
_geom_torsion_site_symmetry_2
_geom_torsion_site_symmetry_3
_geom_torsion_site_symmetry_4
_geom_torsion_publ_flag
S7 C6 C1 S5 -177.1(3) . . . . ?
S7 C6 C1 S2 0.7(7) . . . . ?
S7 C8 C9 S10 -0.7(7) . . . . ?
S17 C16 C11 S15 -0.6(7) . . . . ?
S17 C16 C11 S12 -179.6(3) . . . . ?
S10 C6 C1 S5 -0.7(7) . . . . ?
S10 C6 C1 S2 177.1(3) . . . . ?
S15 C14 C13 S12 0.4(7) . . . . ?
S2 C3 C4 S5 -0.2(7) . . . . ?
S20 C16 C11 S15 178.6(3) . . . . ?
S20 C16 C11 S12 -0.4(7) . . . . ?
S20 C19 C18 S17 0.4(7) . . . . ?
S151 C150 C145 S149 -179.1(3) . . . . ?
S151 C150 C145 S146 1.3(7) . . . . ?
S149 C148 C147 S146 -0.7(7) . . . . ?
S154 C150 C145 S149 -0.2(7) . . . . ?
S154 C150 C145 S146 -179.8(3) . . . . ?
S154 C153 C152 S151 -1.3(7) . . . . ?
S161 C160 C155 S159 -178.5(3) . . . . ?
S161 C160 C155 S156 0.5(7) . . . . ?
S161 C162 C163 S164 1.2(7) . . . . ?
S164 C160 C155 S159 1.4(7) . . . . ?
S164 C160 C155 S156 -179.6(3) . . . . ?
S156 C157 C158 S159 0.0(8) . . . . ?
F80 C77 C78 F79 -0.4(8) . . . . ?
F80 C77 C78 C38 177.7(5) . . . . ?
F80 C77 C35 O34 2.4(9) . . . . ?
F80 C77 C35 C36 -175.7(5) . . . . ?
F82 C36 C35 O34 1.2(9) . . . . ?
F82 C36 C35 C77 179.5(5) . . . . ?
F143 C102 C84 O86 1.9(8) . . . . ?
F143 C102 C84 C103 179.0(5) . . . . ?
F142 C104 C83 O85 -2.7(9) . . . . ?
F142 C104 C83 C101 176.6(5) . . . . ?
F142 C104 C103 F141 -1.2(9) . . . . ?
F142 C104 C103 C84 -179.2(5) . . . . ?
F79 C78 C38 O39 -0.3(10) . . . . ?
F79 C78 C38 C37 175.9(5) . . . . ?
F81 C37 C36 F82 -0.5(9) . . . . ?
F81 C37 C36 C35 -179.1(5) . . . . ?
F81 C37 C38 O39 -2.3(8) . . . . ?
F81 C37 C38 C78 -178.9(5) . . . . ?
F144 C101 C102 F143 -1.0(9) . . . . ?
F144 C101 C102 C84 -178.5(6) . . . . ?
F144 C101 C83 O85 0.4(9) . . . . ?
F144 C101 C83 C104 -179.0(5) . . . . ?
O96 C98 C100 C99 173.3(5) . . . . ?
O96 C98 C100 C140 -2.0(8) . . . . ?
O96 C98 C114 C113 -173.9(5) . . . . ?
O96 C94 C92 C108 123.5(6) . . . . ?
O96 C94 C92 C90 -58.1(8) . . . . ?
N70 N71 C72 O75 -178.5(5) . . . . ?
N70 N71 C72 N73 1.3(8) . . . . ?
O86 C84 C103 F141 2.2(10) . . . . ?
O86 C84 C103 C104 -179.9(6) . . . . ?
N138 N137 C136 O139 178.0(4) . . . . ?
N138 N137 C136 N135 -2.3(8) . . . . ?
N117 N119 C121 O122 179.8(5) . . . . ?
N117 N119 C121 N118 -0.8(8) . . . . ?
N74 N73 C72 O75 179.2(4) . . . . ?
N74 N73 C72 N71 -0.7(8) . . . . ?
N134 N135 C136 O139 -178.5(4) . . . . ?
N134 N135 C136 N137 1.8(8) . . . . ?
N57 N55 C53 O52 -178.8(5) . . . . ?
N57 N55 C53 N56 3.0(8) . . . . ?
N73 N74 C69 S68 -179.7(4) . . . . ?
N73 N74 C69 N70 -0.2(8) . . . . ?
N137 N138 C133 S132 -179.9(4) . . . . ?
N137 N138 C133 N134 0.6(8) . . . . ?
N58 N56 C53 O52 178.5(4) . . . . ?
N58 N56 C53 N55 -3.3(8) . . . . ?
N55 N57 C51 S59 177.2(4) . . . . ?
N55 N57 C51 N58 -3.2(8) . . . . ?
N119 N117 C115 S123 179.4(4) . . . . ?
N119 N117 C115 N116 0.8(8) . . . . ?
N71 N70 C69 S68 -179.7(4) . . . . ?
N71 N70 C69 N74 0.9(8) . . . . ?
N135 N134 C133 S132 179.4(4) . . . . ?
N135 N134 C133 N138 -1.0(8) . . . . ?
N116 N118 C121 O122 -179.6(5) . . . . ?
N116 N118 C121 N119 1.0(8) . . . . ?
N56 N58 C51 S59 -177.4(4) . . . . ?
N56 N58 C51 N57 2.9(8) . . . . ?
N118 N116 C115 S123 -179.4(4) . . . . ?
N118 N116 C115 N117 -0.6(8) . . . . ?
C16 S17 C18 C19 1.0(6) . . . . ?
C16 S20 C19 C18 -1.6(6) . . . . ?
C61 C62 C63 C64 0.7(8) . . . . ?
C125 C126 C127 C128 -0.8(8) . . . . ?
C6 S7 C8 C9 1.6(6) . . . . ?
C6 S10 C9 C8 -0.7(6) . . . . ?
C1 S5 C4 C3 -0.5(5) . . . . ?
C1 S2 C3 C4 0.8(5) . . . . ?
C65 C64 C63 C62 -1.0(8) . . . . ?
C65 C64 C60 S59 -15.7(7) . . . . ?
C129 C128 C124 S123 13.3(8) . . . . ?
C129 C128 C127 C126 0.1(8) . . . . ?
C136 O139 C140 C100 79.8(6) . . . . ?
C51 S59 C60 C64 78.3(5) . . . . ?
C51 N57 N55 C53 0.2(7) . . . . ?
C51 N58 N56 C53 0.3(7) . . . . ?
C66 C61 C67 S68 -120.1(5) . . . . ?
C66 C61 C62 C63 -0.2(8) . . . . ?
C66 C65 C64 C63 0.9(8) . . . . ?
C66 C65 C64 C60 -178.9(5) . . . . ?
C126 C125 C130 C129 -1.2(8) . . . . ?
C126 C125 C131 S132 -59.7(6) . . . . ?
C64 C65 C66 C61 -0.4(8) . . . . ?
C133 S132 C131 C125 -75.0(4) . . . . ?
C133 N138 N137 C136 1.0(7) . . . . ?
C133 N134 N135 C136 -0.1(7) . . . . ?
C128 C129 C130 C125 0.5(8) . . . . ?
C11 S15 C14 C13 -0.7(5) . . . . ?
C11 S12 C13 C14 0.2(5) . . . . ?
C72 O75 C76 C22 -81.6(6) . . . . ?
C19 S20 C16 S17 2.3(4) . . . . ?
C19 S20 C16 C11 -177.0(5) . . . . ?
C22 C23 C24 O25 169.6(5) . . . . ?
C22 C23 C24 C49 -5.3(9) . . . . ?
C14 S15 C11 S12 0.8(4) . . . . ?
C14 S15 C11 C16 -178.3(5) . . . . ?
C124 S123 C115 N117 -0.9(5) . . . . ?
C124 S123 C115 N116 178.0(4) . . . . ?
C124 C128 C127 C126 -178.9(5) . . . . ?
C3 S2 C1 S5 -1.1(4) . . . . ?
C3 S2 C1 C6 -179.1(5) . . . . ?
C53 O52 C54 C49 -73.4(6) . . . . ?
C130 C125 C126 C127 1.3(8) . . . . ?
C130 C125 C131 S132 123.4(5) . . . . ?
C130 C129 C128 C124 179.0(5) . . . . ?
C130 C129 C128 C127 0.1(8) . . . . ?
C50 C49 C24 O25 -167.8(5) . . . . ?
C50 C49 C24 C23 7.4(9) . . . . ?
C50 C49 C54 O52 -38.6(7) . . . . ?
C150 S151 C152 C153 0.2(5) . . . . ?
C150 S154 C153 C152 1.6(5) . . . . ?
C13 S12 C11 S15 -0.6(4) . . . . ?
C13 S12 C11 C16 178.4(5) . . . . ?
C115 S123 C124 C128 -76.9(5) . . . . ?
C115 N117 N119 C121 -0.1(7) . . . . ?
C115 N116 N118 C121 -0.2(7) . . . . ?
C69 S68 C67 C61 74.5(5) . . . . ?
C69 N70 N71 C72 -1.3(7) . . . . ?
C69 N74 N73 C72 0.1(7) . . . . ?
C98 O96 C94 C92 155.0(5) . . . . ?
C98 C100 C99 C97 1.6(9) . . . . ?
C98 C100 C140 O139 -160.9(5) . . . . ?
C98 C114 C113 C97 -0.2(8) . . . . ?
C98 C114 C113 C120 177.0(5) . . . . ?
C21 O48 C47 C46 -150.0(5) . . . . ?
C21 C22 C76 O75 164.5(5) . . . . ?
C21 C22 C23 C24 -1.4(9) . . . . ?
C21 C50 C49 C24 -3.0(9) . . . . ?
C21 C50 C49 C54 -178.3(5) . . . . ?
C4 S5 C1 S2 1.1(3) . . . . ?
C4 S5 C1 C6 179.0(5) . . . . ?
C27 C32 C31 C30 0.4(9) . . . . ?
C27 C32 C33 O34 -97.2(7) . . . . ?
C27 C28 C29 C30 -0.4(10) . . . . ?
C127 C128 C124 S123 -167.7(4) . . . . ?
C67 S68 C69 N70 0.5(5) . . . . ?
C67 S68 C69 N74 -179.9(4) . . . . ?
C67 C61 C66 C65 -176.9(5) . . . . ?
C67 C61 C62 C63 176.7(5) . . . . ?
C46 C41 C42 C43 0.1(10) . . . . ?
C46 C41 C40 O39 64.2(7) . . . . ?
C46 C45 C44 C43 0.3(10) . . . . ?
C62 C61 C66 C65 0.0(8) . . . . ?
C62 C61 C67 S68 63.1(6) . . . . ?
C100 C98 C114 C113 5.8(8) . . . . ?
C100 C99 C97 O95 -168.7(5) . . . . ?
C100 C99 C97 C113 4.0(9) . . . . ?
C114 C98 C100 C99 -6.5(8) . . . . ?
C114 C98 C100 C140 178.3(5) . . . . ?
C114 C113 C97 O95 168.5(5) . . . . ?
C114 C113 C97 C99 -4.7(8) . . . . ?
C114 C113 C120 O122 36.5(8) . . . . ?
C32 C27 C28 C29 -0.9(9) . . . . ?
C32 C27 C26 O25 73.9(8) . . . . ?
C32 C31 C30 C29 -1.7(10) . . . . ?
C145 S149 C148 C147 -3.1(6) . . . . ?
C145 S146 C147 C148 4.1(6) . . . . ?
C8 S7 C6 S10 -2.1(4) . . . . ?
C8 S7 C6 C1 174.6(5) . . . . ?
C49 C50 C21 O48 174.3(5) . . . . ?
C49 C50 C21 C22 -3.7(9) . . . . ?
C76 O75 C72 N73 -177.5(5) . . . . ?
C76 O75 C72 N71 2.3(7) . . . . ?
C76 C22 C21 O48 3.2(8) . . . . ?
C76 C22 C21 C50 -178.6(5) . . . . ?
C76 C22 C23 C24 -176.8(5) . . . . ?
C153 S154 C150 S151 -1.4(3) . . . . ?
C153 S154 C150 C145 179.7(5) . . . . ?
C23 C22 C21 O48 -172.3(5) . . . . ?
C23 C22 C21 C50 5.9(8) . . . . ?
C23 C22 C76 O75 -20.0(8) . . . . ?
C63 C64 C60 S59 164.5(4) . . . . ?
C24 O25 C26 C27 -157.4(5) . . . . ?
C24 C49 C54 O52 146.1(5) . . . . ?
C77 C78 C38 O39 -178.3(6) . . . . ?
C77 C78 C38 C37 -2.1(9) . . . . ?
C37 C36 C35 O34 179.9(6) . . . . ?
C37 C36 C35 C77 -1.8(9) . . . . ?
C78 C77 C35 O34 -179.0(6) . . . . ?
C78 C77 C35 C36 2.8(9) . . . . ?
C99 C100 C140 O139 24.0(8) . . . . ?
C121 O122 C120 C113 76.9(6) . . . . ?
C94 O96 C98 C100 -164.6(5) . . . . ?
C94 O96 C98 C114 15.2(8) . . . . ?
C36 C37 C38 O39 179.8(6) . . . . ?
C36 C37 C38 C78 3.1(9) . . . . ?
C160 S161 C162 C163 -1.4(5) . . . . ?
C160 S164 C163 C162 -0.3(5) . . . . ?
C101 C102 C84 O86 179.5(6) . . . . ?
C101 C102 C84 C103 -3.5(9) . . . . ?
C102 C101 C83 O85 -179.2(6) . . . . ?
C102 C101 C83 C104 1.4(9) . . . . ?
C102 C84 C103 F141 -174.5(5) . . . . ?
C102 C84 C103 C104 3.5(9) . . . . ?
C148 S149 C145 S146 5.8(4) . . . . ?
C148 S149 C145 C150 -173.8(5) . . . . ?
C9 S10 C6 S7 1.8(4) . . . . ?
C9 S10 C6 C1 -174.8(5) . . . . ?
C60 S59 C51 N57 3.7(5) . . . . ?
C60 S59 C51 N58 -175.9(4) . . . . ?
C60 C64 C63 C62 178.8(5) . . . . ?
C83 O85 C87 C89 -143.3(6) . . . . ?
C83 C104 C103 F141 176.9(6) . . . . ?
C83 C104 C103 C84 -1.1(10) . . . . ?
C83 C101 C102 F143 178.6(6) . . . . ?
C83 C101 C102 C84 1.1(10) . . . . ?
C89 C91 C93 O95 -71.7(8) . . . . ?
C89 C91 C109 C110 -0.4(11) . . . . ?
C89 C112 C111 C110 -0.6(11) . . . . ?
C97 O95 C93 C91 151.3(5) . . . . ?
C97 C113 C120 O122 -146.3(5) . . . . ?
C41 C46 C47 O48 60.4(7) . . . . ?
C41 C46 C45 C44 1.3(9) . . . . ?
C41 C42 C43 C44 1.5(11) . . . . ?
C131 S132 C133 N138 -3.5(5) . . . . ?
C131 S132 C133 N134 176.1(4) . . . . ?
C131 C125 C126 C127 -175.7(5) . . . . ?
C131 C125 C130 C129 175.8(5) . . . . ?
C140 O139 C136 N137 -2.4(7) . . . . ?
C140 O139 C136 N135 177.9(5) . . . . ?
C140 C100 C99 C97 176.7(5) . . . . ?
C108 C107 C106 C105 2.8(12) . . . . ?
C147 S146 C145 S149 -6.0(4) . . . . ?
C147 S146 C145 C150 173.6(5) . . . . ?
C42 C41 C40 O39 -121.2(6) . . . . ?
C42 C43 C44 C45 -1.6(10) . . . . ?
C35 O34 C33 C32 138.0(6) . . . . ?
C35 C77 C78 F79 -179.0(5) . . . . ?
C35 C77 C78 C38 -0.9(10) . . . . ?
C120 O122 C121 N119 -5.1(8) . . . . ?
C120 O122 C121 N118 175.4(5) . . . . ?
C120 C113 C97 O95 -8.7(8) . . . . ?
C120 C113 C97 C99 178.1(5) . . . . ?
C84 O86 C88 C90 157.7(5) . . . . ?
C91 C89 C112 C111 0.2(10) . . . . ?
C91 C89 C87 O85 98.1(7) . . . . ?
C91 C109 C110 C111 0.0(12) . . . . ?
C47 O48 C21 C22 162.2(5) . . . . ?
C47 O48 C21 C50 -15.9(8) . . . . ?
C47 C46 C41 C42 174.7(6) . . . . ?
C47 C46 C41 C40 -10.8(9) . . . . ?
C47 C46 C45 C44 -175.0(6) . . . . ?
C54 O52 C53 N55 0.1(7) . . . . ?
C54 O52 C53 N56 178.4(4) . . . . ?
C54 C49 C24 O25 7.4(8) . . . . ?
C54 C49 C24 C23 -177.3(5) . . . . ?
C18 S17 C16 S20 -2.1(4) . . . . ?
C18 S17 C16 C11 177.2(5) . . . . ?
C152 S151 C150 S154 0.9(3) . . . . ?
C152 S151 C150 C145 179.8(5) . . . . ?
C155 S159 C158 C157 0.0(6) . . . . ?
C155 S156 C157 C158 0.0(6) . . . . ?
C103 C104 C83 O85 179.3(6) . . . . ?
C103 C104 C83 C101 -1.4(9) . . . . ?
C38 O39 C40 C41 -161.9(5) . . . . ?
C38 C37 C36 F82 177.5(6) . . . . ?
C38 C37 C36 C35 -1.2(10) . . . . ?
C40 O39 C38 C37 158.7(5) . . . . ?
C40 O39 C38 C78 -25.1(9) . . . . ?
C40 C41 C42 C43 -174.6(6) . . . . ?
C31 C32 C33 O34 84.7(7) . . . . ?
C31 C30 C29 C28 1.7(11) . . . . ?
C112 C89 C91 C93 -178.1(6) . . . . ?
C112 C89 C91 C109 0.2(10) . . . . ?
C112 C89 C87 O85 -82.6(7) . . . . ?
C45 C46 C41 C42 -1.4(9) . . . . ?
C45 C46 C41 C40 173.1(6) . . . . ?
C45 C46 C47 O48 -123.5(6) . . . . ?
C28 C27 C32 C31 0.9(9) . . . . ?
C28 C27 C32 C33 -177.2(6) . . . . ?
C28 C27 C26 O25 -108.5(6) . . . . ?
C88 O86 C84 C102 -155.9(5) . . . . ?
C88 O86 C84 C103 27.4(9) . . . . ?
C88 C90 C92 C94 8.8(10) . . . . ?
C88 C90 C92 C108 -172.9(6) . . . . ?
C88 C90 C105 C106 174.8(7) . . . . ?
C92 C108 C107 C106 -1.3(11) . . . . ?
C92 C90 C88 O86 -60.7(8) . . . . ?
C92 C90 C105 C106 0.4(11) . . . . ?
C107 C108 C92 C94 177.7(6) . . . . ?
C107 C108 C92 C90 -0.7(10) . . . . ?
C107 C106 C105 C90 -2.4(13) . . . . ?
C87 O85 C83 C104 -48.5(8) . . . . ?
C87 O85 C83 C101 132.3(6) . . . . ?
C87 C89 C91 C93 1.2(10) . . . . ?
C87 C89 C91 C109 179.5(6) . . . . ?
C87 C89 C112 C111 -179.1(6) . . . . ?
C93 O95 C97 C99 -32.4(8) . . . . ?
C93 O95 C97 C113 154.6(5) . . . . ?
C93 C91 C109 C110 178.0(7) . . . . ?
C162 S161 C160 S164 1.2(4) . . . . ?
C162 S161 C160 C155 -178.9(5) . . . . ?
C26 O25 C24 C49 -156.7(5) . . . . ?
C26 O25 C24 C23 28.3(8) . . . . ?
C26 C27 C32 C31 178.4(6) . . . . ?
C26 C27 C32 C33 0.3(9) . . . . ?
C26 C27 C28 C29 -178.5(6) . . . . ?
C163 S164 C160 S161 -0.7(4) . . . . ?
C163 S164 C160 C155 179.4(5) . . . . ?
C157 S156 C155 S159 0.0(4) . . . . ?
C157 S156 C155 C160 -179.1(5) . . . . ?
C33 O34 C35 C77 46.2(8) . . . . ?
C33 O34 C35 C36 -135.7(6) . . . . ?
C33 C32 C31 C30 178.6(6) . . . . ?
C109 C91 C93 O95 110.0(7) . . . . ?
C109 C110 C111 C112 0.4(12) . . . . ?
C158 S159 C155 S156 0.0(4) . . . . ?
C158 S159 C155 C160 179.1(5) . . . . ?
C105 C90 C88 O86 125.2(7) . . . . ?
C105 C90 C92 C94 -177.2(6) . . . . ?
C105 C90 C92 C108 1.1(10) . . . . ?
